data_1568304
loop_
_publ_author_name
'Bloch, Witold M.'
'Horiuchi, Shinnosuke'
'Holstein, Julian J.'
'Drechsler, Christoph'
'Wuttke, Axel'
'Hiller, Wolf'
'Mata, Ricardo A.'
'Clever, Guido H.'

_publ_section_title
;
 Maximized axial helicity in a Pd<sub>2</sub>L<sub>4</sub> cage: inverse
 guest size-dependent compression and mesocate isomerism.
;
_journal_issue 6
_journal_name_full 'Chemical science'
_journal_page_first 1524
_journal_page_last 1531
_journal_paper_doi 10.1039/d2sc06629g
_journal_volume 14
_journal_year 2023
_chemical_formula_sum 'C160 H124 N13 O11 Pd2 Re2'
_chemical_formula_weight 2989.91
_chemical_properties_physical Air-sensitive
_space_group_crystal_system tetragonal
_space_group_IT_number 106
_space_group_name_Hall 'P 4c -2ab'
_space_group_name_H-M_alt 'P 42 b c'
_atom_sites_solution_hydrogens geom
_audit_creation_method SHELXL-2014/7
_audit_update_record
;
2018-06-22 deposited with the CCDC.	2023-01-13 downloaded from the CCDC.
;
_cell_angle_alpha 90
_cell_angle_beta 90
_cell_angle_gamma 90
_cell_formula_units_Z 8
_cell_length_a 30.0723(9)
_cell_length_b 30.0723(9)
_cell_length_c 29.2855(18)
_cell_measurement_reflns_used 133584
_cell_measurement_temperature 100(2)
_cell_measurement_theta_max 26.816
_cell_measurement_theta_min 1.391
_cell_volume 26484(2)
_computing_cell_refinement 'CrysAlisPro 1.171.39.16b (Rigaku OD, 2015)'
_computing_data_collection 'CrysAlisPro 1.171.39.16b (Rigaku OD, 2015)'
_computing_data_reduction 'CrysAlisPro 1.171.39.16b (Rigaku OD, 2015)'
_computing_molecular_graphics 'shelXle (Huebschle, 2014)'
_computing_publication_material 'enCIFer 1.3, CCDC, 2008'
_computing_structure_refinement 'SHELXL-2016/5 (Sheldrick, 2016)'
_computing_structure_solution 'SHELXT(G.M.Sheldrick,Acta Cryst.(2015)A71,3-8)'
_diffrn_ambient_temperature 100(2)
_diffrn_detector_area_resol_mean 16.0560
_diffrn_measured_fraction_theta_full 1.000
_diffrn_measured_fraction_theta_max 0.989
_diffrn_measurement_device_type 'Xcalibur, Sapphire3'
_diffrn_radiation_monochromator graphite
_diffrn_radiation_source 'Enhance (Mo) X-ray Source'
_diffrn_radiation_type MoK\a
_diffrn_radiation_wavelength 0.71073
_diffrn_reflns_av_R_equivalents 0.0402
_diffrn_reflns_Laue_measured_fraction_full 1.000
_diffrn_reflns_Laue_measured_fraction_max 0.989
_diffrn_reflns_limit_h_max 34
_diffrn_reflns_limit_h_min -37
_diffrn_reflns_limit_k_max 34
_diffrn_reflns_limit_k_min -38
_diffrn_reflns_limit_l_max 36
_diffrn_reflns_limit_l_min -35
_diffrn_reflns_number 133584
_diffrn_reflns_point_group_measured_fraction_full 1.000
_diffrn_reflns_point_group_measured_fraction_max 0.989
_diffrn_reflns_theta_full 25.242
_diffrn_reflns_theta_max 26.816
_diffrn_reflns_theta_min 1.391
_exptl_absorpt_coefficient_mu 2.140
_exptl_absorpt_correction_T_max 1.00000
_exptl_absorpt_correction_T_min 0.84223
_exptl_absorpt_correction_type multi-scan
_exptl_absorpt_process_details
;
CrysAlisPro, Agilent Technologies,
Version 1.171.36.24 (release 03-12-2012 CrysAlis171 .NET)
(compiled Dec  3 2012,18:21:49)
Empirical absorption correction using spherical harmonics,
 implemented in SCALE3 ABSPACK scaling algorithm.
;
_exptl_crystal_colour orange
_exptl_crystal_density_diffrn 1.500
_exptl_crystal_description block
_exptl_crystal_F_000 12040
_exptl_crystal_recrystallization_method
'Diffusion of diisopropyl ether into saturated solution of compound in Acetonitrile.'
_exptl_crystal_size_max 0.200
_exptl_crystal_size_mid 0.200
_exptl_crystal_size_min 0.200
_refine_diff_density_max 2.369
_refine_diff_density_min -4.030
_refine_diff_density_rms 0.195
_refine_ls_abs_structure_details
;
 Flack x determined using 9362 quotients [(I+)-(I-)]/[(I+)+(I-)]
 (Parsons, Flack and Wagner, Acta Cryst. B69 (2013) 249-259).
;
_refine_ls_abs_structure_Flack -0.002(3)
_refine_ls_extinction_method none
_refine_ls_goodness_of_fit_ref 1.051
_refine_ls_hydrogen_treatment constr
_refine_ls_matrix_type full
_refine_ls_number_parameters 1741
_refine_ls_number_reflns 27659
_refine_ls_number_restraints 3570
_refine_ls_restrained_S_all 1.039
_refine_ls_R_factor_all 0.1162
_refine_ls_R_factor_gt 0.1069
_refine_ls_shift/su_max 0.002
_refine_ls_shift/su_mean 0.000
_refine_ls_structure_factor_coef Fsqd
_refine_ls_weighting_details 'w=1/[\s^2^(Fo^2^)+(0.1982P)^2^+126.6828P] where P=(Fo^2^+2Fc^2^)/3'
_refine_ls_weighting_scheme calc
_refine_ls_wR_factor_gt 0.3030
_refine_ls_wR_factor_ref 0.3144
_reflns_Friedel_coverage 0.961
_reflns_Friedel_fraction_full 1.000
_reflns_Friedel_fraction_max 0.990
_reflns_number_gt 23651
_reflns_number_total 27659
_reflns_threshold_expression 'I > 2\s(I)'
_cod_data_source_file d2sc06629g2.cif
_cod_data_source_block sol2_a_sq
_cod_depositor_comments 'Adding full bibliography for 1568301--1568307.cif.'
_cod_database_code 1568304
_shelx_shelxl_version_number 2014/7
_shelx_space_group_comment
;
The symmetry employed for this shelxl refinement is uniquely defined
by the following loop, which should always be used as a source of
symmetry information in preference to the above space-group names.
They are only intended as comments.
;
_shelx_estimated_absorpt_t_min 0.674
_shelx_estimated_absorpt_t_max 0.674
_diffrn_measurement_detector 'CCD Plate'
_computing_refinement_gui 'shelXle (Huebschle, 2014)'
_computing_ligand_restraints 'Grade Web Server, http.//grade.globalphasing.org'

loop_
_space_group_symop_operation_xyz
'x, y, z'
'-x, -y, z'
'-y, x, z+1/2'
'y, -x, z+1/2'
'x+1/2, -y+1/2, z'
'-x+1/2, y+1/2, z'
'-y+1/2, -x+1/2, z+1/2'
'y+1/2, x+1/2, z+1/2'

loop_
_atom_site_label
_atom_site_type_symbol
_atom_site_fract_x
_atom_site_fract_y
_atom_site_fract_z
_atom_site_U_iso_or_equiv
_atom_site_adp_type
_atom_site_occupancy
_atom_site_site_symmetry_order
_atom_site_calc_flag
_atom_site_refinement_flags_posn
_atom_site_refinement_flags_adp
_atom_site_refinement_flags_occupancy
_atom_site_disorder_assembly
_atom_site_disorder_group
Pd1_13 Pd 0.70243(4) 0.14530(4) 0.62829(9) 0.0613(4) Uani 1 1 d . U . . .
Pd2_13 Pd 0.69904(6) 0.35895(5) 0.41355(9) 0.0740(5) Uani 1 1 d . U . . .
C1_1 C 0.7820(4) 0.2874(4) 0.7048(5) 0.062(2) Uani 1 1 d D U . . .
C2_1 C 0.7861(4) 0.2418(4) 0.6916(5) 0.061(2) Uani 1 1 d D U . . .
C3_1 C 0.7523(4) 0.2191(4) 0.6679(5) 0.061(3) Uani 1 1 d D U . . .
H3_1 H 0.7271 0.2351 0.6573 0.073 Uiso 1 1 calc R U . . .
N4_1 N 0.7551(4) 0.1766(5) 0.6603(5) 0.066(3) Uani 1 1 d D U . . .
C5_1 C 0.7908(5) 0.1533(5) 0.6737(6) 0.069(3) Uani 1 1 d D U . . .
H5_1 H 0.7909 0.1221 0.6690 0.083 Uiso 1 1 calc R U . . .
C6_1 C 0.8269(5) 0.1723(5) 0.6936(6) 0.068(3) Uani 1 1 d D U . . .
H6_1 H 0.8526 0.1552 0.7005 0.082 Uiso 1 1 calc R U . . .
C7_1 C 0.8251(4) 0.2179(4) 0.7038(5) 0.065(2) Uani 1 1 d D U . . .
C8_1 C 0.8594(5) 0.2402(5) 0.7272(5) 0.068(3) Uani 1 1 d D U . . .
H8_1 H 0.8858 0.2247 0.7355 0.082 Uiso 1 1 calc R U . . .
C9_1 C 0.8547(5) 0.2838(5) 0.7377(6) 0.070(3) Uani 1 1 d D U . . .
H9_1 H 0.8785 0.2986 0.7527 0.084 Uiso 1 1 calc R U . . .
C10_1 C 0.8165(5) 0.3079(5) 0.7277(5) 0.068(3) Uani 1 1 d D U . . .
H10_1 H 0.8142 0.3382 0.7364 0.082 Uiso 1 1 calc R U . . .
C11_1 C 0.7405(4) 0.3097(6) 0.6969(6) 0.063(3) Uani 1 1 d D U . . .
C12_1 C 0.7028(4) 0.3209(6) 0.6901(6) 0.064(3) Uani 1 1 d D U . . .
C13_1 C 0.6569(4) 0.3325(5) 0.6835(4) 0.068(3) Uani 1 1 d D U . . .
C14_1 C 0.6323(5) 0.3499(7) 0.7206(6) 0.078(3) Uani 1 1 d D U . . .
H14_1 H 0.6465 0.3552 0.7490 0.094 Uiso 1 1 calc R U . . .
C15_1 C 0.5878(5) 0.3590(7) 0.7155(5) 0.083(3) Uani 1 1 d D U . . .
H15_1 H 0.5708 0.3700 0.7405 0.099 Uiso 1 1 calc R U . . .
C16_1 C 0.5683(4) 0.3520(6) 0.6736(4) 0.083(3) Uani 1 1 d D U . . .
N17_1 N 0.5245(4) 0.3580(6) 0.6605(4) 0.091(3) Uani 1 1 d D U . . .
C18_1 C 0.5205(4) 0.3453(6) 0.6152(4) 0.084(3) Uani 1 1 d D U . . .
C19_1 C 0.4824(5) 0.3447(7) 0.5881(5) 0.086(3) Uani 1 1 d D U . . .
H19_1 H 0.4546 0.3553 0.5990 0.103 Uiso 1 1 calc R U . . .
C20_1 C 0.4873(6) 0.3277(7) 0.5445(5) 0.082(3) Uani 1 1 d D U . . .
H20_1 H 0.4618 0.3256 0.5254 0.099 Uiso 1 1 calc R U . . .
C21_1 C 0.5282(5) 0.3136(6) 0.5275(4) 0.075(3) Uani 1 1 d D U . . .
C22_1 C 0.5662(5) 0.3163(6) 0.5540(4) 0.072(3) Uani 1 1 d D U . . .
H22_1 H 0.5944 0.3080 0.5421 0.086 Uiso 1 1 calc R U . . .
C23_1 C 0.5619(5) 0.3315(5) 0.5987(4) 0.074(3) Uani 1 1 d D U . . .
C24_1 C 0.5925(4) 0.3346(5) 0.6363(4) 0.073(3) Uani 1 1 d D U . . .
C25_1 C 0.6372(4) 0.3250(6) 0.6414(4) 0.066(3) Uani 1 1 d D U . . .
H25_1 H 0.6540 0.3136 0.6166 0.079 Uiso 1 1 calc R U . . .
C26_1 C 0.5318(7) 0.2982(7) 0.4812(4) 0.074(3) Uani 1 1 d D U . . .
C27_1 C 0.5352(7) 0.2855(7) 0.4429(4) 0.077(3) Uani 1 1 d D U . . .
C28_1 C 0.5420(5) 0.2735(6) 0.3960(4) 0.082(3) Uani 1 1 d D U . . .
C29_1 C 0.5822(5) 0.2866(6) 0.3741(4) 0.082(3) Uani 1 1 d D U . . .
C30_1 C 0.6180(5) 0.3066(6) 0.3975(5) 0.078(3) Uani 1 1 d D U . . .
H30_1 H 0.6164 0.3088 0.4298 0.093 Uiso 1 1 calc R U . . .
N31_1 N 0.6534(6) 0.3225(6) 0.3769(5) 0.080(3) Uani 1 1 d D U . . .
C32_1 C 0.6564(6) 0.3186(7) 0.3317(5) 0.085(3) Uani 1 1 d D U . . .
H32_1 H 0.6817 0.3309 0.3170 0.102 Uiso 1 1 calc R U . . .
C33_1 C 0.6254(6) 0.2982(7) 0.3054(5) 0.089(3) Uani 1 1 d D U . . .
H33_1 H 0.6297 0.2955 0.2734 0.107 Uiso 1 1 calc R U . . .
C34_1 C 0.5865(5) 0.2808(6) 0.3262(4) 0.087(3) Uani 1 1 d D U . . .
C35_1 C 0.5510(6) 0.2602(8) 0.3018(6) 0.092(3) Uani 1 1 d D U . . .
H35_1 H 0.5533 0.2557 0.2698 0.110 Uiso 1 1 calc R U . . .
C36_1 C 0.5138(6) 0.2470(7) 0.3243(5) 0.090(4) Uani 1 1 d D U . . .
H36_1 H 0.4906 0.2329 0.3077 0.108 Uiso 1 1 calc R U . . .
C37_1 C 0.5085(6) 0.2535(7) 0.3711(5) 0.088(3) Uani 1 1 d D U . . .
H37_1 H 0.4820 0.2442 0.3858 0.106 Uiso 1 1 calc R U . . .
C17A_1 C 0.4887(8) 0.3708(9) 0.6908(8) 0.110(4) Uani 1 1 d D U . . .
H17A_1 H 0.4963 0.3586 0.7212 0.132 Uiso 1 1 calc R U . . .
H17B_1 H 0.4620 0.3544 0.6803 0.132 Uiso 1 1 calc R U . . .
C17B_1 C 0.4741(12) 0.4176(10) 0.6986(12) 0.129(5) Uani 1 1 d D U . . .
H17C_1 H 0.4998 0.4380 0.6958 0.154 Uiso 1 1 calc R U . . .
H17D_1 H 0.4616 0.4207 0.7297 0.154 Uiso 1 1 calc R U . . .
C17C_1 C 0.4388(12) 0.4292(13) 0.6628(13) 0.142(5) Uani 1 1 d D U . . .
H17E_1 H 0.4545 0.4370 0.6342 0.170 Uiso 1 1 calc R U . . .
H17F_1 H 0.4215 0.4019 0.6566 0.170 Uiso 1 1 calc R U . . .
C17D_1 C 0.4061(11) 0.4659(12) 0.6727(17) 0.148(6) Uani 1 1 d D U . . .
H17G_1 H 0.4091 0.4885 0.6483 0.178 Uiso 1 1 calc R U . . .
H17H_1 H 0.4152 0.4803 0.7017 0.178 Uiso 1 1 calc R U . . .
C17E_1 C 0.3561(12) 0.4542(14) 0.6768(17) 0.151(6) Uani 1 1 d D U . . .
H17I_1 H 0.3435 0.4449 0.6471 0.182 Uiso 1 1 calc R U . . .
H17J_1 H 0.3510 0.4305 0.6997 0.182 Uiso 1 1 calc R U . . .
C17F_1 C 0.3364(15) 0.4988(15) 0.6927(16) 0.158(9) Uani 1 1 d D U . . .
H17K_1 H 0.3067 0.4938 0.7055 0.189 Uiso 1 1 calc R U . . .
H17L_1 H 0.3343 0.5191 0.6666 0.189 Uiso 1 1 calc R U . . .
H17M_1 H 0.3557 0.5119 0.7161 0.189 Uiso 1 1 calc R U . . .
C1_2 C 0.5485(5) 0.2315(5) 0.6603(4) 0.074(3) Uani 1 1 d D U . . .
C2_2 C 0.5910(4) 0.2187(5) 0.6774(4) 0.067(2) Uani 1 1 d D U . . .
C3_2 C 0.6234(4) 0.1969(5) 0.6509(5) 0.058(3) Uani 1 1 d D U . . .
H3_2 H 0.6187 0.1937 0.6190 0.070 Uiso 1 1 calc R U . . .
N4_2 N 0.6599(4) 0.1807(4) 0.6689(4) 0.061(2) Uani 1 1 d D U . . .
C5_2 C 0.6672(5) 0.1857(5) 0.7137(5) 0.067(3) Uani 1 1 d D U . . .
H5_2 H 0.6927 0.1720 0.7266 0.080 Uiso 1 1 calc R U . . .
C6_2 C 0.6398(5) 0.2095(6) 0.7418(5) 0.072(3) Uani 1 1 d D U . . .
H6_2 H 0.6479 0.2144 0.7727 0.086 Uiso 1 1 calc R U . . .
C7_2 C 0.5997(4) 0.2266(5) 0.7246(4) 0.072(3) Uani 1 1 d D U . . .
C8_2 C 0.5669(6) 0.2476(6) 0.7515(6) 0.079(3) Uani 1 1 d D U . . .
H8_2 H 0.5728 0.2531 0.7829 0.095 Uiso 1 1 calc R U . . .
C9_2 C 0.5275(6) 0.2599(7) 0.7337(5) 0.086(3) Uani 1 1 d D U . . .
H9_2 H 0.5060 0.2742 0.7524 0.103 Uiso 1 1 calc R U . . .
C10_2 C 0.5180(5) 0.2519(6) 0.6879(5) 0.081(3) Uani 1 1 d D U . . .
H10_2 H 0.4901 0.2607 0.6757 0.097 Uiso 1 1 calc R U . . .
C11_2 C 0.5389(6) 0.2198(6) 0.6139(4) 0.072(3) Uani 1 1 d D U . . .
C12_2 C 0.5330(6) 0.2059(6) 0.5768(4) 0.071(3) Uani 1 1 d D U . . .
C13_2 C 0.5262(4) 0.1913(5) 0.5308(4) 0.070(3) Uani 1 1 d D U . . .
C14_2 C 0.4832(5) 0.1794(6) 0.5172(5) 0.078(3) Uani 1 1 d D U . . .
H14_2 H 0.4587 0.1839 0.5371 0.093 Uiso 1 1 calc R U . . .
C15_2 C 0.4770(5) 0.1612(7) 0.4745(5) 0.082(3) Uani 1 1 d D U . . .
H15_2 H 0.4487 0.1502 0.4658 0.099 Uiso 1 1 calc R U . . .
C16_2 C 0.5127(4) 0.1589(6) 0.4442(4) 0.081(3) Uani 1 1 d D U . . .
N17_2 N 0.5142(4) 0.1455(6) 0.3991(4) 0.091(3) Uani 1 1 d D U . . .
C18_2 C 0.5573(4) 0.1504(6) 0.3830(4) 0.085(3) Uani 1 1 d D U . . .
C19_2 C 0.5749(5) 0.1403(8) 0.3403(5) 0.090(3) Uani 1 1 d D U . . .
H19_2 H 0.5570 0.1266 0.3175 0.108 Uiso 1 1 calc R U . . .
C20_2 C 0.6187(5) 0.1506(8) 0.3317(6) 0.088(3) Uani 1 1 d D U . . .
H20_2 H 0.6313 0.1444 0.3026 0.105 Uiso 1 1 calc R U . . .
C21_2 C 0.6449(4) 0.1701(7) 0.3658(5) 0.081(3) Uani 1 1 d D U . . .
C22_2 C 0.6281(4) 0.1790(7) 0.4090(5) 0.076(3) Uani 1 1 d D U . . .
H22_2 H 0.6464 0.1918 0.4319 0.091 Uiso 1 1 calc R U . . .
C23_2 C 0.5838(4) 0.1688(6) 0.4179(5) 0.076(3) Uani 1 1 d D U . . .
C24_2 C 0.5554(4) 0.1738(5) 0.4571(4) 0.072(3) Uani 1 1 d D U . . .
C25_2 C 0.5621(4) 0.1890(6) 0.5013(4) 0.068(3) Uani 1 1 d D U . . .
H25_2 H 0.5909 0.1976 0.5111 0.081 Uiso 1 1 calc R U . . .
C26_2 C 0.6902(4) 0.1811(8) 0.3555(7) 0.078(3) Uani 1 1 d D U . . .
C27_2 C 0.7290(4) 0.1904(7) 0.3522(7) 0.079(3) Uani 1 1 d D U . . .
C28_2 C 0.7721(4) 0.2100(5) 0.3463(6) 0.083(3) Uani 1 1 d D U . . .
C29_2 C 0.7780(4) 0.2563(5) 0.3551(5) 0.079(3) Uani 1 1 d D U . . .
C30_2 C 0.7442(5) 0.2834(5) 0.3736(6) 0.076(3) Uani 1 1 d D U . . .
H30_2 H 0.7170 0.2696 0.3820 0.092 Uiso 1 1 calc R U . . .
N31_2 N 0.7481(5) 0.3265(6) 0.3799(6) 0.080(3) Uani 1 1 d D U . . .
C32_2 C 0.7864(5) 0.3459(6) 0.3675(7) 0.086(3) Uani 1 1 d D U . . .
H32_2 H 0.7890 0.3772 0.3715 0.103 Uiso 1 1 calc R U . . .
C33_2 C 0.8218(5) 0.3238(5) 0.3494(7) 0.087(3) Uani 1 1 d D U . . .
H33_2 H 0.8478 0.3393 0.3403 0.104 Uiso 1 1 calc R U . . .
C34_2 C 0.8189(5) 0.2771(5) 0.3445(6) 0.085(3) Uani 1 1 d D U . . .
C35_2 C 0.8551(5) 0.2514(6) 0.3279(7) 0.090(3) Uani 1 1 d D U . . .
H35_2 H 0.8832 0.2646 0.3216 0.108 Uiso 1 1 calc R U . . .
C36_2 C 0.8480(5) 0.2068(6) 0.3213(7) 0.092(3) Uani 1 1 d D U . . .
H36_2 H 0.8720 0.1891 0.3105 0.110 Uiso 1 1 calc R U . . .
C37_2 C 0.8077(5) 0.1864(6) 0.3295(7) 0.090(3) Uani 1 1 d D U . . .
H37_2 H 0.8046 0.1555 0.3236 0.108 Uiso 1 1 calc R U . . .
C17A_2 C 0.4764(7) 0.1328(8) 0.3710(8) 0.100(4) Uani 1 1 d D U . . .
H17A_2 H 0.4846 0.1360 0.3384 0.120 Uiso 1 1 calc R U . . .
H17B_2 H 0.4513 0.1532 0.3772 0.120 Uiso 1 1 calc R U . . .
C17B_2 C 0.4616(8) 0.0851(9) 0.3798(12) 0.108(4) Uani 1 1 d D U . . .
H17C_2 H 0.4636 0.0775 0.4126 0.130 Uiso 1 1 calc R U . . .
H17D_2 H 0.4795 0.0637 0.3619 0.130 Uiso 1 1 calc R U . . .
C17C_2 C 0.4119(8) 0.0860(10) 0.3632(12) 0.110(4) Uani 1 1 d D U . . .
H17E_2 H 0.3964 0.1116 0.3775 0.132 Uiso 1 1 calc R U . . .
H17F_2 H 0.4112 0.0903 0.3297 0.132 Uiso 1 1 calc R U . . .
C17D_2 C 0.3874(9) 0.0438(10) 0.3750(13) 0.112(5) Uani 1 1 d D U . . .
H17G_2 H 0.4052 0.0184 0.3636 0.135 Uiso 1 1 calc R U . . .
H17H_2 H 0.3864 0.0413 0.4087 0.135 Uiso 1 1 calc R U . . .
C17E_2 C 0.3411(9) 0.0388(11) 0.3573(14) 0.115(5) Uani 1 1 d D U . . .
H17I_2 H 0.3399 0.0527 0.3267 0.138 Uiso 1 1 calc R U . . .
H17J_2 H 0.3211 0.0561 0.3774 0.138 Uiso 1 1 calc R U . . .
C17F_2 C 0.3226(12) -0.0072(11) 0.3533(14) 0.129(7) Uani 1 1 d D U . . .
H17K_2 H 0.2958 -0.0067 0.3342 0.194 Uiso 1 1 calc R U . . .
H17L_2 H 0.3149 -0.0184 0.3837 0.194 Uiso 1 1 calc R U . . .
H17M_2 H 0.3448 -0.0268 0.3394 0.194 Uiso 1 1 calc R U . . .
C1_3 C 0.8581(5) 0.1174(4) 0.5429(7) 0.085(3) Uani 1 1 d D U . . .
C2_3 C 0.8154(4) 0.0996(4) 0.5547(6) 0.081(3) Uani 1 1 d D U . . .
C3_3 C 0.7825(4) 0.1249(5) 0.5768(7) 0.074(3) Uani 1 1 d D U . . .
H3_3 H 0.7878 0.1557 0.5817 0.089 Uiso 1 1 calc R U . . .
N4_3 N 0.7451(4) 0.1077(4) 0.5909(7) 0.074(3) Uani 1 1 d D U . . .
C5_3 C 0.7371(5) 0.0638(5) 0.5842(7) 0.080(3) Uani 1 1 d D U . . .
H5_3 H 0.7099 0.0518 0.5953 0.095 Uiso 1 1 calc R U . . .
C6_3 C 0.7658(5) 0.0363(5) 0.5624(8) 0.084(3) Uani 1 1 d D U . . .
H6_3 H 0.7590 0.0057 0.5584 0.101 Uiso 1 1 calc R U . . .
C7_3 C 0.8062(5) 0.0542(4) 0.5457(7) 0.085(3) Uani 1 1 d D U . . .
C8_3 C 0.8386(6) 0.0282(5) 0.5223(8) 0.092(3) Uani 1 1 d D U . . .
H8_3 H 0.8323 -0.0018 0.5144 0.110 Uiso 1 1 calc R U . . .
C9_3 C 0.8783(6) 0.0462(5) 0.5113(8) 0.094(4) Uani 1 1 d D U . . .
H9_3 H 0.8999 0.0285 0.4961 0.113 Uiso 1 1 calc R U . . .
C10_3 C 0.8883(5) 0.0898(5) 0.5218(8) 0.092(3) Uani 1 1 d D U . . .
H10_3 H 0.9169 0.1011 0.5142 0.110 Uiso 1 1 calc R U . . .
C11_3 C 0.8666(6) 0.1627(4) 0.5557(8) 0.085(3) Uani 1 1 d D U . . .
C12_3 C 0.8703(6) 0.1995(5) 0.5707(8) 0.084(3) Uani 1 1 d D U . . .
C13_3 C 0.8762(5) 0.2435(4) 0.5888(7) 0.087(3) Uani 1 1 d D U . . .
C14_3 C 0.9178(5) 0.2569(6) 0.6052(8) 0.091(3) Uani 1 1 d D U . . .
H14_3 H 0.9422 0.2367 0.6044 0.110 Uiso 1 1 calc R U . . .
C15_3 C 0.9239(5) 0.2994(5) 0.6227(8) 0.097(3) Uani 1 1 d D U . . .
H15_3 H 0.9521 0.3088 0.6337 0.117 Uiso 1 1 calc R U . . .
C16_3 C 0.8873(4) 0.3276(4) 0.6235(7) 0.099(3) Uani 1 1 d D U . . .
N17_3 N 0.8856(4) 0.3717(4) 0.6368(6) 0.108(3) Uani 1 1 d D U . . .
C18_3 C 0.8429(4) 0.3872(5) 0.6300(7) 0.104(3) Uani 1 1 d D U . . .
C19_3 C 0.8249(5) 0.4292(5) 0.6370(8) 0.105(4) Uani 1 1 d D U . . .
H19_3 H 0.8425 0.4528 0.6488 0.126 Uiso 1 1 calc R U . . .
C20_3 C 0.7806(5) 0.4359(6) 0.6262(8) 0.104(4) Uani 1 1 d D U . . .
H20_3 H 0.7678 0.4643 0.6313 0.125 Uiso 1 1 calc R U . . .
C21_3 C 0.7547(5) 0.4023(5) 0.6082(7) 0.099(3) Uani 1 1 d D U . . .
C22_3 C 0.7723(5) 0.3602(5) 0.6010(8) 0.095(3) Uani 1 1 d D U . . .
H22_3 H 0.7544 0.3372 0.5885 0.114 Uiso 1 1 calc R U . . .
C23_3 C 0.8162(4) 0.3525(5) 0.6124(7) 0.099(3) Uani 1 1 d D U . . .
C24_3 C 0.8452(5) 0.3146(4) 0.6077(6) 0.094(3) Uani 1 1 d D U . . .
C25_3 C 0.8396(5) 0.2720(5) 0.5900(7) 0.087(3) Uani 1 1 d D U . . .
H25_3 H 0.8115 0.2625 0.5790 0.105 Uiso 1 1 calc R U . . .
C26_3 C 0.7090(5) 0.4099(7) 0.5973(9) 0.099(4) Uani 1 1 d D U . . .
C27_3 C 0.6711(5) 0.4153(7) 0.5880(9) 0.101(4) Uani 1 1 d D U . . .
C28_3 C 0.6275(5) 0.4229(6) 0.5700(6) 0.104(3) Uani 1 1 d D U . . .
C29_3 C 0.6214(5) 0.4144(5) 0.5224(6) 0.102(3) Uani 1 1 d D U . . .
C30_3 C 0.6543(6) 0.3955(6) 0.4939(7) 0.098(4) Uani 1 1 d D U . . .
H30_3 H 0.6816 0.3866 0.5073 0.118 Uiso 1 1 calc R U . . .
N31_3 N 0.6489(6) 0.3894(6) 0.4495(7) 0.098(4) Uani 1 1 d D U . . .
C32_3 C 0.6099(7) 0.4015(7) 0.4315(7) 0.105(4) Uani 1 1 d D U . . .
H32_3 H 0.6059 0.3971 0.3996 0.126 Uiso 1 1 calc R U . . .
C33_3 C 0.5755(6) 0.4197(7) 0.4552(7) 0.109(4) Uani 1 1 d D U . . .
H33_3 H 0.5490 0.4281 0.4399 0.131 Uiso 1 1 calc R U . . .
C34_3 C 0.5795(6) 0.4259(6) 0.5028(6) 0.108(3) Uani 1 1 d D U . . .
C35_3 C 0.5458(6) 0.4428(7) 0.5322(8) 0.111(4) Uani 1 1 d D U . . .
H35_3 H 0.5175 0.4497 0.5197 0.133 Uiso 1 1 calc R U . . .
C36_3 C 0.5529(6) 0.4493(7) 0.5776(8) 0.111(4) Uani 1 1 d D U . . .
H36_3 H 0.5298 0.4606 0.5963 0.134 Uiso 1 1 calc R U . . .
C37_3 C 0.5938(6) 0.4393(7) 0.5965(7) 0.108(4) Uani 1 1 d D U . . .
H37_3 H 0.5986 0.4439 0.6282 0.129 Uiso 1 1 calc R U . . .
C17A_3 C 0.9240(8) 0.3957(9) 0.6562(10) 0.121(4) Uani 1 1 d D U . . .
H17A_3 H 0.9163 0.4276 0.6599 0.145 Uiso 1 1 calc R U . . .
H17B_3 H 0.9494 0.3937 0.6348 0.145 Uiso 1 1 calc R U . . .
C17B_3 C 0.9378(12) 0.3761(12) 0.7033(11) 0.134(5) Uani 1 1 d D U . . .
H17C_3 H 0.9119 0.3745 0.7240 0.161 Uiso 1 1 calc R U . . .
H17D_3 H 0.9503 0.3459 0.6995 0.161 Uiso 1 1 calc R U . . .
C17C_3 C 0.9716(11) 0.4065(12) 0.7218(14) 0.141(5) Uani 1 1 d D U . . .
H17E_3 H 0.9555 0.4265 0.7430 0.169 Uiso 1 1 calc R U . . .
H17F_3 H 0.9812 0.4252 0.6959 0.169 Uiso 1 1 calc R U . . .
C17D_3 C 1.0127(10) 0.3937(14) 0.7459(14) 0.146(6) Uani 1 1 d D U . . .
H17G_3 H 1.0096 0.3611 0.7500 0.176 Uiso 1 1 calc R U . . .
H17H_3 H 1.0090 0.4066 0.7767 0.176 Uiso 1 1 calc R U . . .
C17E_3 C 1.0607(11) 0.3999(13) 0.7360(17) 0.149(6) Uani 1 1 d D U . . .
H17I_3 H 1.0690 0.3794 0.7109 0.179 Uiso 1 1 calc R U . . .
H17J_3 H 1.0778 0.3908 0.7633 0.179 Uiso 1 1 calc R U . . .
C17F_3 C 1.0756(15) 0.4488(13) 0.7221(18) 0.160(9) Uani 1 1 d D U . . .
H17K_3 H 1.1077 0.4492 0.7164 0.193 Uiso 1 1 calc R U . . .
H17L_3 H 1.0598 0.4579 0.6944 0.193 Uiso 1 1 calc R U . . .
H17M_3 H 1.0685 0.4694 0.7470 0.193 Uiso 1 1 calc R U . . .
C1_4 C 0.6212(4) 0.0790(5) 0.4790(5) 0.085(3) Uani 1 1 d D U . . .
C2_4 C 0.6171(4) 0.0889(5) 0.5265(5) 0.080(3) Uani 1 1 d D U . . .
C3_4 C 0.6511(4) 0.1098(5) 0.5516(6) 0.073(3) Uani 1 1 d D U . . .
H3_4 H 0.6760 0.1212 0.5354 0.087 Uiso 1 1 calc R U . . .
N4_4 N 0.6504(4) 0.1144(5) 0.5954(6) 0.074(3) Uani 1 1 d D U . . .
C5_4 C 0.6143(4) 0.1011(5) 0.6192(6) 0.078(3) Uani 1 1 d D U . . .
H5_4 H 0.6144 0.1041 0.6515 0.093 Uiso 1 1 calc R U . . .
C6_4 C 0.5779(5) 0.0836(6) 0.5988(6) 0.082(3) Uani 1 1 d D U . . .
H6_4 H 0.5525 0.0762 0.6164 0.098 Uiso 1 1 calc R U . . .
C7_4 C 0.5781(4) 0.0765(5) 0.5509(5) 0.083(3) Uani 1 1 d D U . . .
C8_4 C 0.5422(5) 0.0571(6) 0.5263(7) 0.089(3) Uani 1 1 d D U . . .
H8_4 H 0.5157 0.0484 0.5416 0.107 Uiso 1 1 calc R U . . .
C9_4 C 0.5464(5) 0.0512(6) 0.4805(7) 0.092(3) Uani 1 1 d D U . . .
H9_4 H 0.5216 0.0402 0.4639 0.111 Uiso 1 1 calc R U . . .
C10_4 C 0.5850(5) 0.0604(6) 0.4570(6) 0.090(3) Uani 1 1 d D U . . .
H10_4 H 0.5868 0.0539 0.4253 0.108 Uiso 1 1 calc R U . . .
C11_4 C 0.6630(4) 0.0847(6) 0.4562(7) 0.084(3) Uani 1 1 d D U . . .
C12_4 C 0.7005(4) 0.0909(6) 0.4444(8) 0.086(3) Uani 1 1 d D U . . .
C13_4 C 0.7460(4) 0.0977(5) 0.4319(7) 0.089(3) Uani 1 1 d D U . . .
C14_4 C 0.7701(5) 0.0640(6) 0.4097(8) 0.094(3) Uani 1 1 d D U . . .
H14_4 H 0.7556 0.0377 0.3996 0.113 Uiso 1 1 calc R U . . .
C15_4 C 0.8153(5) 0.0696(6) 0.4028(8) 0.096(3) Uani 1 1 d D U . . .
H15_4 H 0.8325 0.0465 0.3894 0.115 Uiso 1 1 calc R U . . .
C16_4 C 0.8356(4) 0.1093(5) 0.4155(7) 0.095(3) Uani 1 1 d D U . . .
N17_4 N 0.8793(4) 0.1228(5) 0.4139(6) 0.103(3) Uani 1 1 d D U . . .
C18_4 C 0.8821(4) 0.1656(5) 0.4314(7) 0.091(3) Uani 1 1 d D U . . .
C19_4 C 0.9192(5) 0.1926(5) 0.4366(8) 0.088(3) Uani 1 1 d D U . . .
H19_4 H 0.9480 0.1821 0.4289 0.106 Uiso 1 1 calc R U . . .
C20_4 C 0.9132(5) 0.2348(6) 0.4530(8) 0.085(3) Uani 1 1 d D U . . .
H20_4 H 0.9383 0.2538 0.4563 0.102 Uiso 1 1 calc R U . . .
C21_4 C 0.8714(5) 0.2507(4) 0.4650(6) 0.080(3) Uani 1 1 d D U . . .
C22_4 C 0.8338(5) 0.2239(5) 0.4602(7) 0.079(3) Uani 1 1 d D U . . .
H22_4 H 0.8052 0.2347 0.4681 0.095 Uiso 1 1 calc R U . . .
C23_4 C 0.8393(4) 0.1806(4) 0.4436(6) 0.085(3) Uani 1 1 d D U . . .
C24_4 C 0.8101(4) 0.1440(5) 0.4342(7) 0.087(3) Uani 1 1 d D U . . .
C25_4 C 0.7658(4) 0.1379(5) 0.4438(7) 0.084(3) Uani 1 1 d D U . . .
H25_4 H 0.7491 0.1606 0.4583 0.101 Uiso 1 1 calc R U . . .
C26_4 C 0.8662(6) 0.2958(4) 0.4807(7) 0.075(3) Uani 1 1 d D U . . .
C27_4 C 0.8609(6) 0.3335(4) 0.4921(7) 0.074(3) Uani 1 1 d D U . . .
C28_4 C 0.8547(4) 0.3795(4) 0.5037(6) 0.075(3) Uani 1 1 d D U . . .
C29_4 C 0.8149(4) 0.4000(4) 0.4875(5) 0.075(3) Uani 1 1 d D U . . .
C30_4 C 0.7808(5) 0.3758(5) 0.4657(6) 0.075(3) Uani 1 1 d D U . . .
H30_4 H 0.7832 0.3444 0.4643 0.090 Uiso 1 1 calc R U . . .
N31_4 N 0.7455(5) 0.3949(5) 0.4470(6) 0.078(3) Uani 1 1 d D U . . .
C32_4 C 0.7417(6) 0.4388(5) 0.4496(7) 0.082(3) Uani 1 1 d D U . . .
H32_4 H 0.7168 0.4522 0.4351 0.099 Uiso 1 1 calc R U . . .
C33_4 C 0.7709(5) 0.4656(5) 0.4715(7) 0.083(3) Uani 1 1 d D U . . .
H33_4 H 0.7657 0.4968 0.4732 0.100 Uiso 1 1 calc R U . . .
C34_4 C 0.8091(5) 0.4469(4) 0.4918(6) 0.080(3) Uani 1 1 d D U . . .
C35_4 C 0.8422(5) 0.4715(5) 0.5141(7) 0.082(3) Uani 1 1 d D U . . .
H35_4 H 0.8391 0.5028 0.5175 0.099 Uiso 1 1 calc R U . . .
C36_4 C 0.8789(6) 0.4504(5) 0.5307(7) 0.083(3) Uani 1 1 d D U . . .
H36_4 H 0.9006 0.4676 0.5464 0.100 Uiso 1 1 calc R U . . .
C37_4 C 0.8862(5) 0.4049(5) 0.5259(7) 0.080(3) Uani 1 1 d D U . . .
H37_4 H 0.9124 0.3916 0.5377 0.096 Uiso 1 1 calc R U . . .
C17A_4 C 0.9179(7) 0.0978(9) 0.3965(9) 0.119(4) Uani 1 1 d D U . . .
H17A_4 H 0.9151 0.0662 0.4058 0.143 Uiso 1 1 calc R U . . .
H17B_4 H 0.9454 0.1098 0.4103 0.143 Uiso 1 1 calc R U . . .
C17B_4 C 0.9214(11) 0.1004(13) 0.3442(10) 0.133(5) Uani 1 1 d D U . . .
H17C_4 H 0.9207 0.0696 0.3323 0.159 Uiso 1 1 calc R U . . .
H17D_4 H 0.8943 0.1154 0.3328 0.159 Uiso 1 1 calc R U . . .
C17C_4 C 0.9604(10) 0.1232(13) 0.3231(14) 0.143(5) Uani 1 1 d D U . . .
H17E_4 H 0.9560 0.1553 0.3288 0.171 Uiso 1 1 calc R U . . .
H17F_4 H 0.9574 0.1189 0.2898 0.171 Uiso 1 1 calc R U . . .
C17D_4 C 1.0081(10) 0.1137(14) 0.3342(14) 0.145(6) Uani 1 1 d D U . . .
H17G_4 H 1.0197 0.1433 0.3431 0.174 Uiso 1 1 calc R U . . .
H17H_4 H 1.0060 0.0967 0.3631 0.174 Uiso 1 1 calc R U . . .
C17E_4 C 1.0467(12) 0.0929(13) 0.3109(18) 0.147(6) Uani 1 1 d D U . . .
H17I_4 H 1.0743 0.1040 0.3255 0.177 Uiso 1 1 calc R U . . .
H17J_4 H 1.0470 0.1030 0.2788 0.177 Uiso 1 1 calc R U . . .
C17F_4 C 1.0482(14) 0.0397(13) 0.311(2) 0.155(9) Uani 1 1 d D U . . .
H17K_4 H 1.0748 0.0294 0.2952 0.186 Uiso 1 1 calc R U . . .
H17L_4 H 1.0489 0.0291 0.3429 0.186 Uiso 1 1 calc R U . . .
H17M_4 H 1.0216 0.0280 0.2960 0.186 Uiso 1 1 calc R U . . .
Re1_5 Re 0.69926(19) 0.2557(2) 0.5184(2) 0.0493(8) Uani 0.527(19) 1 d D U P A 1
O1_5 O 0.6968(14) 0.2011(7) 0.5092(13) 0.097(10) Uani 0.527(19) 1 d D U P A 1
O2_5 O 0.6519(9) 0.2803(11) 0.4981(10) 0.078(7) Uani 0.527(19) 1 d D U P A 1
O3_5 O 0.7034(10) 0.2654(12) 0.5744(8) 0.079(7) Uani 0.527(19) 1 d D U P A 1
O4_5 O 0.7450(8) 0.2789(10) 0.4947(12) 0.081(7) Uani 0.527(19) 1 d D U P A 1
Re1_6 Re 0.7026(2) 0.2469(2) 0.5269(2) 0.0447(9) Uani 0.473(19) 1 d D U P A 2
O1_6 O 0.7077(12) 0.2406(11) 0.4698(8) 0.075(7) Uani 0.473(19) 1 d D U P A 2
O2_6 O 0.7472(8) 0.2289(12) 0.5577(11) 0.074(8) Uani 0.473(19) 1 d D U P A 2
O3_6 O 0.6975(14) 0.3023(8) 0.5349(13) 0.087(9) Uani 0.473(19) 1 d D U P A 2
O4_6 O 0.6556(10) 0.2152(13) 0.5399(16) 0.098(10) Uani 0.473(19) 1 d D U P A 2
Re1_7 Re 0.68477(8) 0.45298(7) 0.31834(10) 0.1474(7) Uani 1 1 d D U . B 1
O1_7 O 0.6658(10) 0.5026(8) 0.3005(9) 0.143(8) Uani 1 1 d D U . B 1
O2_7 O 0.6649(10) 0.4216(10) 0.2761(10) 0.151(9) Uani 1 1 d D U . B 1
O3_7 O 0.7369(7) 0.4504(9) 0.3199(12) 0.142(8) Uani 1 1 d D U . B 1
O4_7 O 0.6693(12) 0.4471(11) 0.3725(8) 0.157(9) Uani 1 1 d D U . B 1
O1_9 O 0.6759(12) 0.0312(9) 0.6628(11) 0.179(9) Uani 1 1 d D U . C 1
N1_9 N 0.6950(12) 0.0539(8) 0.6946(10) 0.164(8) Uani 1 1 d D U . C 1
O2_9 O 0.7448(10) 0.0487(9) 0.6939(12) 0.179(9) Uani 1 1 d D U . C 1
O3_9 O 0.6742(12) 0.0825(9) 0.7222(10) 0.180(9) Uani 1 1 d D U . C 1

loop_
_atom_site_aniso_label
_atom_site_aniso_U_11
_atom_site_aniso_U_22
_atom_site_aniso_U_33
_atom_site_aniso_U_23
_atom_site_aniso_U_13
_atom_site_aniso_U_12
Pd1_13 0.0424(6) 0.0416(6) 0.1001(11) 0.0129(6) -0.0142(6) -0.0079(4)
Pd2_13 0.0842(11) 0.0564(8) 0.0815(10) 0.0124(7) -0.0206(8) -0.0247(7)
C1_1 0.065(5) 0.073(5) 0.049(4) 0.006(4) -0.005(4) -0.016(4)
C2_1 0.055(4) 0.072(5) 0.055(5) 0.013(4) -0.008(4) -0.017(4)
C3_1 0.053(5) 0.063(5) 0.066(5) 0.017(5) -0.013(5) -0.015(4)
N4_1 0.055(5) 0.065(5) 0.078(6) 0.018(5) -0.015(4) -0.013(4)
C5_1 0.056(5) 0.074(6) 0.076(6) 0.019(5) -0.016(5) -0.008(5)
C6_1 0.057(5) 0.080(6) 0.067(6) 0.017(5) -0.010(5) -0.009(5)
C7_1 0.056(5) 0.081(5) 0.057(5) 0.014(4) -0.008(4) -0.014(4)
C8_1 0.061(5) 0.091(6) 0.053(5) 0.007(5) -0.007(5) -0.014(5)
C9_1 0.066(6) 0.091(6) 0.052(5) 0.000(5) -0.007(5) -0.015(5)
C10_1 0.069(5) 0.084(6) 0.051(5) -0.001(5) -0.007(5) -0.017(5)
C11_1 0.074(5) 0.070(6) 0.046(5) 0.001(5) 0.000(4) -0.011(5)
C12_1 0.078(5) 0.067(6) 0.047(5) 0.001(5) 0.001(5) -0.007(5)
C13_1 0.082(5) 0.069(5) 0.052(5) -0.002(4) 0.004(4) 0.001(5)
C14_1 0.091(6) 0.082(6) 0.061(5) -0.003(5) 0.006(5) 0.007(6)
C15_1 0.092(6) 0.089(7) 0.066(5) 0.001(5) 0.009(5) 0.006(6)
C16_1 0.090(5) 0.089(6) 0.071(5) 0.005(5) 0.008(4) 0.005(5)
N17_1 0.091(5) 0.098(6) 0.085(5) 0.007(5) 0.007(5) 0.006(5)
C18_1 0.078(5) 0.094(6) 0.080(5) 0.007(5) 0.006(4) 0.005(5)
C19_1 0.075(6) 0.101(7) 0.082(6) 0.007(6) 0.004(5) 0.003(6)
C20_1 0.070(6) 0.099(7) 0.078(6) 0.008(6) 0.000(5) -0.001(6)
C21_1 0.064(5) 0.091(6) 0.071(5) 0.008(5) -0.002(4) -0.005(5)
C22_1 0.066(6) 0.083(6) 0.066(5) 0.008(5) 0.002(5) -0.002(5)
C23_1 0.073(5) 0.082(6) 0.066(5) 0.008(4) 0.006(4) 0.001(5)
C24_1 0.080(5) 0.077(5) 0.063(5) 0.008(4) 0.006(4) 0.003(5)
C25_1 0.078(5) 0.064(6) 0.054(5) 0.004(5) 0.003(4) 0.001(5)
C26_1 0.064(6) 0.088(7) 0.069(5) 0.010(5) -0.010(5) -0.012(5)
C27_1 0.074(6) 0.088(7) 0.068(5) 0.009(5) -0.012(5) -0.020(6)
C28_1 0.084(6) 0.097(6) 0.066(5) 0.006(5) -0.015(4) -0.025(5)
C29_1 0.088(6) 0.095(6) 0.063(5) 0.007(5) -0.016(4) -0.025(5)
C30_1 0.086(6) 0.087(7) 0.061(5) 0.010(5) -0.014(5) -0.027(5)
N31_1 0.089(6) 0.088(7) 0.062(5) 0.014(5) -0.010(5) -0.027(5)
C32_1 0.096(7) 0.094(7) 0.065(6) 0.013(5) -0.010(5) -0.026(6)
C33_1 0.097(7) 0.102(7) 0.068(6) 0.007(6) -0.011(5) -0.025(6)
C34_1 0.094(6) 0.102(6) 0.065(5) 0.004(5) -0.014(5) -0.026(5)
C35_1 0.099(7) 0.110(7) 0.067(6) -0.001(6) -0.016(5) -0.032(6)
C36_1 0.095(7) 0.108(8) 0.068(6) -0.001(6) -0.015(6) -0.035(6)
C37_1 0.091(7) 0.106(7) 0.068(6) 0.004(6) -0.016(5) -0.031(6)
C17A_1 0.109(7) 0.113(8) 0.107(7) 0.009(7) 0.010(6) 0.010(7)
C17B_1 0.129(9) 0.125(9) 0.132(9) 0.010(8) 0.005(8) 0.014(8)
C17C_1 0.143(10) 0.135(10) 0.148(10) 0.013(9) -0.003(9) 0.015(9)
C17D_1 0.151(11) 0.140(11) 0.153(11) 0.014(10) -0.006(10) 0.016(10)
C17E_1 0.155(12) 0.142(12) 0.156(13) 0.016(12) -0.008(11) 0.016(11)
C17F_1 0.168(16) 0.146(16) 0.158(17) 0.014(15) -0.016(15) 0.021(14)
C1_2 0.069(5) 0.074(5) 0.078(5) 0.014(5) 0.010(4) 0.003(5)
C2_2 0.067(5) 0.061(5) 0.072(5) 0.012(4) 0.009(4) -0.006(4)
C3_2 0.059(5) 0.049(5) 0.067(5) 0.012(4) 0.002(4) -0.012(4)
N4_2 0.059(5) 0.049(5) 0.074(5) 0.013(4) -0.002(4) -0.011(4)
C5_2 0.069(6) 0.056(5) 0.076(5) 0.012(5) -0.002(5) -0.012(5)
C6_2 0.074(6) 0.066(6) 0.076(6) 0.007(5) 0.001(5) -0.008(5)
C7_2 0.074(5) 0.068(5) 0.074(5) 0.010(4) 0.009(4) -0.005(5)
C8_2 0.080(6) 0.078(6) 0.079(6) 0.006(5) 0.013(5) 0.002(5)
C9_2 0.085(7) 0.088(7) 0.085(6) 0.007(6) 0.012(6) 0.004(6)
C10_2 0.077(6) 0.082(6) 0.082(6) 0.008(5) 0.011(5) 0.006(5)
C11_2 0.059(5) 0.077(6) 0.081(5) 0.017(5) 0.009(5) 0.009(5)
C12_2 0.049(5) 0.079(6) 0.084(5) 0.018(5) 0.007(5) 0.012(5)
C13_2 0.043(4) 0.083(6) 0.086(5) 0.017(5) 0.002(4) 0.013(4)
C14_2 0.044(5) 0.096(7) 0.093(6) 0.017(6) 0.000(5) 0.006(5)
C15_2 0.045(5) 0.105(7) 0.097(6) 0.015(6) -0.002(5) 0.000(5)
C16_2 0.047(4) 0.106(6) 0.091(5) 0.014(5) -0.005(4) 0.000(4)
N17_2 0.055(5) 0.120(6) 0.098(5) 0.006(5) -0.008(4) -0.008(5)
C18_2 0.051(5) 0.118(6) 0.087(5) 0.002(5) -0.008(4) -0.009(5)
C19_2 0.057(5) 0.126(7) 0.087(6) -0.004(6) -0.006(5) -0.014(6)
C20_2 0.058(5) 0.124(7) 0.082(6) -0.009(6) -0.003(5) -0.016(6)
C21_2 0.052(5) 0.115(7) 0.075(5) -0.008(5) 0.000(4) -0.014(5)
C22_2 0.044(5) 0.107(7) 0.076(6) -0.001(6) -0.003(4) -0.005(5)
C23_2 0.043(4) 0.105(6) 0.080(5) 0.006(5) -0.007(4) -0.002(4)
C24_2 0.039(4) 0.094(6) 0.083(5) 0.013(5) -0.003(4) 0.002(4)
C25_2 0.039(5) 0.083(6) 0.082(5) 0.016(5) -0.001(4) 0.010(5)
C26_2 0.055(5) 0.114(7) 0.066(6) -0.015(6) 0.004(5) -0.018(5)
C27_2 0.062(5) 0.114(7) 0.062(6) -0.016(6) 0.005(5) -0.023(5)
C28_2 0.067(5) 0.117(6) 0.064(5) -0.013(5) 0.005(4) -0.026(5)
C29_2 0.065(5) 0.112(6) 0.061(5) -0.009(5) 0.004(4) -0.030(5)
C30_2 0.065(6) 0.102(6) 0.063(6) -0.004(5) 0.001(5) -0.032(5)
N31_2 0.073(6) 0.101(7) 0.067(6) -0.001(5) 0.000(5) -0.034(5)
C32_2 0.077(6) 0.109(7) 0.072(6) 0.003(6) -0.002(5) -0.038(5)
C33_2 0.074(6) 0.117(7) 0.069(6) -0.001(6) -0.002(5) -0.039(5)
C34_2 0.069(5) 0.119(7) 0.066(5) -0.007(5) 0.003(5) -0.033(5)
C35_2 0.070(6) 0.128(7) 0.072(6) -0.013(6) 0.006(5) -0.027(6)
C36_2 0.071(6) 0.130(8) 0.074(7) -0.017(6) 0.006(6) -0.023(6)
C37_2 0.071(6) 0.126(7) 0.072(6) -0.018(6) 0.007(5) -0.022(6)
C17A_2 0.064(6) 0.127(8) 0.109(7) 0.007(7) -0.012(6) -0.011(6)
C17B_2 0.075(7) 0.129(8) 0.121(8) 0.009(7) -0.013(7) -0.017(7)
C17C_2 0.077(7) 0.125(9) 0.129(9) 0.011(8) -0.017(7) -0.019(7)
C17D_2 0.080(8) 0.121(10) 0.136(10) 0.015(9) -0.016(8) -0.020(7)
C17E_2 0.083(9) 0.119(11) 0.144(12) 0.017(10) -0.016(9) -0.024(8)
C17F_2 0.104(13) 0.124(14) 0.160(16) 0.018(13) -0.009(13) -0.032(11)
C1_3 0.056(5) 0.076(5) 0.124(7) -0.008(5) -0.003(5) 0.006(4)
C2_3 0.056(5) 0.062(5) 0.125(7) -0.005(5) -0.008(5) 0.008(4)
C3_3 0.050(5) 0.053(5) 0.119(7) -0.002(5) -0.013(5) 0.004(4)
N4_3 0.049(5) 0.051(5) 0.120(7) -0.002(5) -0.012(5) 0.000(4)
C5_3 0.058(6) 0.053(5) 0.128(8) -0.005(5) -0.009(6) 0.003(5)
C6_3 0.065(6) 0.056(6) 0.131(8) -0.007(6) -0.006(6) 0.008(5)
C7_3 0.064(5) 0.061(5) 0.130(7) -0.009(5) -0.004(5) 0.010(4)
C8_3 0.072(6) 0.070(6) 0.134(8) -0.011(6) -0.001(6) 0.016(5)
C9_3 0.073(6) 0.077(6) 0.132(8) -0.011(6) 0.001(6) 0.015(5)
C10_3 0.066(6) 0.080(6) 0.130(8) -0.009(6) -0.001(6) 0.014(5)
C11_3 0.048(5) 0.085(6) 0.121(7) -0.011(6) 0.006(6) -0.005(5)
C12_3 0.044(5) 0.092(6) 0.116(7) -0.017(6) 0.020(6) -0.018(5)
C13_3 0.053(5) 0.096(6) 0.112(7) -0.023(5) 0.024(5) -0.029(5)
C14_3 0.057(6) 0.104(7) 0.113(7) -0.028(6) 0.024(6) -0.031(5)
C15_3 0.068(6) 0.109(7) 0.116(7) -0.031(6) 0.022(6) -0.036(5)
C16_3 0.076(5) 0.105(6) 0.116(7) -0.034(5) 0.022(5) -0.040(5)
N17_3 0.090(5) 0.110(6) 0.124(7) -0.038(6) 0.024(5) -0.040(5)
C18_3 0.091(5) 0.099(6) 0.122(7) -0.034(5) 0.026(5) -0.041(5)
C19_3 0.097(6) 0.094(6) 0.124(8) -0.031(6) 0.030(6) -0.041(6)
C20_3 0.100(6) 0.087(6) 0.125(8) -0.027(6) 0.029(6) -0.039(6)
C21_3 0.096(6) 0.079(6) 0.122(7) -0.023(6) 0.027(6) -0.039(5)
C22_3 0.088(6) 0.081(6) 0.115(7) -0.022(6) 0.027(6) -0.042(5)
C23_3 0.086(5) 0.092(6) 0.117(7) -0.026(5) 0.024(5) -0.040(5)
C24_3 0.074(5) 0.097(6) 0.112(6) -0.029(5) 0.023(5) -0.038(5)
C25_3 0.059(5) 0.094(6) 0.109(7) -0.025(6) 0.023(5) -0.034(5)
C26_3 0.099(6) 0.069(6) 0.129(8) -0.020(6) 0.025(6) -0.034(6)
C27_3 0.103(6) 0.062(6) 0.139(8) -0.018(6) 0.019(6) -0.029(6)
C28_3 0.102(6) 0.059(6) 0.150(8) -0.013(6) 0.012(6) -0.024(5)
C29_3 0.100(6) 0.055(5) 0.153(8) -0.011(6) 0.004(6) -0.018(5)
C30_3 0.096(7) 0.052(6) 0.146(8) -0.010(6) -0.003(6) -0.017(5)
N31_3 0.095(6) 0.055(6) 0.145(8) -0.011(6) -0.009(6) -0.015(5)
C32_3 0.100(7) 0.062(6) 0.152(9) -0.009(7) -0.010(7) -0.012(6)
C33_3 0.103(7) 0.065(6) 0.159(9) -0.010(7) -0.004(7) -0.012(6)
C34_3 0.103(6) 0.062(6) 0.159(8) -0.010(6) 0.001(6) -0.015(5)
C35_3 0.105(7) 0.065(6) 0.162(9) -0.012(7) 0.007(7) -0.015(6)
C36_3 0.105(7) 0.068(7) 0.161(9) -0.010(7) 0.011(7) -0.017(6)
C37_3 0.104(7) 0.064(6) 0.155(9) -0.011(7) 0.014(7) -0.018(6)
C17A_3 0.105(7) 0.123(8) 0.135(8) -0.041(7) 0.019(7) -0.044(7)
C17B_3 0.122(9) 0.135(9) 0.145(9) -0.038(8) 0.012(8) -0.039(8)
C17C_3 0.131(10) 0.141(10) 0.151(10) -0.039(9) 0.011(9) -0.036(9)
C17D_3 0.137(11) 0.145(11) 0.157(12) -0.039(10) 0.008(10) -0.030(10)
C17E_3 0.139(12) 0.149(13) 0.160(13) -0.038(12) 0.007(11) -0.026(11)
C17F_3 0.147(16) 0.155(16) 0.179(18) -0.036(15) 0.006(15) -0.021(14)
C1_4 0.061(5) 0.053(5) 0.142(7) -0.018(5) -0.023(5) 0.006(4)
C2_4 0.050(4) 0.047(5) 0.143(7) -0.013(5) -0.017(5) 0.001(4)
C3_4 0.041(5) 0.037(5) 0.140(7) -0.011(5) -0.012(5) 0.001(4)
N4_4 0.042(4) 0.042(5) 0.139(7) -0.011(5) -0.010(5) -0.007(4)
C5_4 0.042(5) 0.047(5) 0.144(8) -0.012(6) -0.009(5) -0.011(4)
C6_4 0.046(5) 0.052(5) 0.148(8) -0.014(6) -0.011(5) -0.008(5)
C7_4 0.050(4) 0.052(5) 0.148(7) -0.014(5) -0.016(5) -0.004(4)
C8_4 0.059(5) 0.059(6) 0.151(8) -0.017(6) -0.022(6) -0.002(5)
C9_4 0.064(6) 0.063(6) 0.150(8) -0.014(6) -0.027(6) 0.002(5)
C10_4 0.063(5) 0.061(6) 0.146(8) -0.017(6) -0.027(6) 0.003(5)
C11_4 0.065(5) 0.057(6) 0.131(7) -0.026(6) -0.024(5) 0.008(5)
C12_4 0.069(5) 0.062(6) 0.126(7) -0.031(6) -0.023(5) 0.012(5)
C13_4 0.071(5) 0.071(6) 0.124(7) -0.031(5) -0.020(5) 0.018(5)
C14_4 0.078(6) 0.079(6) 0.125(8) -0.033(6) -0.019(6) 0.021(5)
C15_4 0.078(6) 0.086(6) 0.123(8) -0.034(6) -0.016(6) 0.025(5)
C16_4 0.073(5) 0.091(6) 0.121(7) -0.033(5) -0.012(5) 0.023(5)
N17_4 0.077(5) 0.107(6) 0.124(7) -0.033(5) -0.006(5) 0.020(5)
C18_4 0.062(5) 0.101(6) 0.111(6) -0.029(5) -0.003(5) 0.019(4)
C19_4 0.056(5) 0.105(6) 0.105(7) -0.027(6) -0.005(6) 0.016(5)
C20_4 0.055(6) 0.100(6) 0.100(7) -0.023(6) -0.004(5) 0.010(5)
C21_4 0.053(5) 0.092(6) 0.096(6) -0.020(5) -0.004(5) 0.005(4)
C22_4 0.052(5) 0.088(6) 0.099(7) -0.024(5) -0.005(5) 0.012(5)
C23_4 0.058(5) 0.089(5) 0.106(6) -0.028(5) -0.007(5) 0.016(4)
C24_4 0.065(5) 0.083(5) 0.114(6) -0.029(5) -0.012(5) 0.020(4)
C25_4 0.066(5) 0.071(6) 0.114(7) -0.034(6) -0.016(5) 0.020(5)
C26_4 0.050(5) 0.086(6) 0.090(7) -0.014(5) 0.001(5) -0.007(5)
C27_4 0.053(5) 0.082(6) 0.086(6) -0.009(5) 0.007(5) -0.016(5)
C28_4 0.061(5) 0.077(5) 0.086(6) -0.006(5) 0.005(5) -0.025(4)
C29_4 0.067(5) 0.068(5) 0.089(6) -0.005(5) 0.005(5) -0.029(4)
C30_4 0.074(6) 0.063(6) 0.088(6) 0.000(5) 0.001(5) -0.027(5)
N31_4 0.079(6) 0.061(5) 0.094(7) -0.003(5) -0.003(5) -0.024(5)
C32_4 0.082(6) 0.064(6) 0.102(7) -0.002(5) -0.002(6) -0.024(5)
C33_4 0.080(6) 0.066(6) 0.103(7) -0.004(6) 0.001(6) -0.025(5)
C34_4 0.075(5) 0.066(5) 0.097(6) -0.004(5) 0.002(5) -0.031(4)
C35_4 0.076(6) 0.075(6) 0.096(7) -0.005(6) 0.002(6) -0.034(5)
C36_4 0.072(6) 0.083(6) 0.095(7) -0.007(6) 0.002(6) -0.032(5)
C37_4 0.065(6) 0.084(6) 0.090(7) -0.006(6) 0.003(6) -0.029(5)
C17A_4 0.094(7) 0.126(8) 0.139(8) -0.033(7) -0.001(7) 0.025(6)
C17B_4 0.111(8) 0.140(9) 0.148(9) -0.031(8) 0.002(8) 0.024(8)
C17C_4 0.124(9) 0.147(10) 0.157(10) -0.026(9) 0.000(9) 0.019(9)
C17D_4 0.126(10) 0.150(12) 0.158(12) -0.024(11) 0.001(10) 0.018(10)
C17E_4 0.128(11) 0.153(13) 0.161(13) -0.024(12) 0.002(11) 0.016(11)
C17F_4 0.130(16) 0.159(15) 0.176(18) -0.021(15) -0.004(16) 0.013(13)
Re1_5 0.0468(11) 0.0434(18) 0.0576(19) 0.0060(12) -0.0107(11) 0.0040(11)
O1_5 0.13(2) 0.061(10) 0.10(2) -0.001(9) 0.002(16) 0.000(9)
O2_5 0.079(11) 0.085(16) 0.070(14) 0.011(12) 0.000(10) 0.018(10)
O3_5 0.076(16) 0.083(16) 0.078(10) -0.002(9) -0.009(8) 0.028(13)
O4_5 0.062(10) 0.066(13) 0.116(18) 0.007(12) 0.018(10) 0.020(9)
Re1_6 0.0422(12) 0.0396(17) 0.052(2) 0.0082(11) -0.0039(11) 0.0043(11)
O1_6 0.092(18) 0.062(14) 0.071(10) 0.013(8) 0.000(9) -0.020(13)
O2_6 0.050(10) 0.086(17) 0.086(15) 0.025(13) 0.001(9) -0.014(9)
O3_6 0.12(2) 0.063(10) 0.084(19) 0.002(9) -0.008(15) 0.005(9)
O4_6 0.068(12) 0.097(18) 0.13(2) 0.042(16) -0.007(12) -0.011(12)
Re1_7 0.1647(17) 0.1301(13) 0.1472(14) 0.0427(11) 0.0077(13) -0.0134(11)
O1_7 0.18(2) 0.117(12) 0.129(16) 0.023(11) -0.001(14) -0.002(12)
O2_7 0.138(18) 0.149(16) 0.166(17) -0.024(14) -0.020(14) 0.038(13)
O3_7 0.133(11) 0.124(17) 0.17(2) -0.002(15) -0.019(10) -0.013(10)
O4_7 0.18(2) 0.16(2) 0.137(12) 0.035(11) -0.019(11) 0.001(16)
O1_9 0.26(2) 0.110(13) 0.167(16) -0.007(11) -0.033(16) 0.037(14)
N1_9 0.26(2) 0.090(11) 0.144(14) 0.009(9) -0.043(15) 0.058(12)
O2_9 0.26(2) 0.116(14) 0.158(16) 0.002(12) -0.031(16) 0.045(14)
O3_9 0.28(2) 0.098(12) 0.157(15) 0.004(11) -0.040(16) 0.062(14)

loop_
_atom_type_symbol
_atom_type_description
_atom_type_scat_dispersion_real
_atom_type_scat_dispersion_imag
_atom_type_scat_source
C C 0.0034 0.0017 'International Tables Vol C Tables 4.2.6.8 and 6.1.1.4'
H H 0.0000 0.0000 'International Tables Vol C Tables 4.2.6.8 and 6.1.1.4'
N N 0.0066 0.0034 'International Tables Vol C Tables 4.2.6.8 and 6.1.1.4'
O O 0.0114 0.0062 'International Tables Vol C Tables 4.2.6.8 and 6.1.1.4'
Pd Pd -0.9852 1.0244 'International Tables Vol C Tables 4.2.6.8 and 6.1.1.4'
Re Re -0.9554 7.3125 'International Tables Vol C Tables 4.2.6.8 and 6.1.1.4'

loop_
_exptl_crystal_face_index_h
_exptl_crystal_face_index_k
_exptl_crystal_face_index_l
_exptl_crystal_face_perp_dist
_exptl_oxdiff_crystal_face_indexfrac_h
_exptl_oxdiff_crystal_face_indexfrac_k
_exptl_oxdiff_crystal_face_indexfrac_l
_exptl_oxdiff_crystal_face_x
_exptl_oxdiff_crystal_face_y
_exptl_oxdiff_crystal_face_z
0 0 0 0.0000 0.0000 0.0000 0.0000 0.0000 0.0000 0.0000
0 0 0 0.0000 0.0000 0.0000 0.0000 0.0000 0.0000 0.0000
-4 -3 41 0.0482 -4.0037 -2.9935 40.9860 -0.0707 -0.3230 0.9435
4 3 -41 0.0482 4.0037 2.9935 -40.9860 0.0707 0.3230 -0.9435
17 -39 -1 0.0399 16.9971 -38.9972 -1.0021 -0.2296 -0.9200 -0.3287
21 -36 -4 0.0484 20.9950 -35.9984 -4.0011 -0.1153 -0.8944 -0.4026
-21 36 4 0.0484 -20.9950 35.9984 4.0011 0.1153 0.8944 0.4026
21 -36 -4 0.0484 20.9950 -35.9984 -4.0011 -0.1153 -0.8944 -0.4026
-1 -5 41 0.0566 -1.0049 -4.9936 40.9858 -0.0422 -0.3984 0.9163
21 -37 2 0.0576 20.9943 -36.9975 1.9968 -0.1225 -0.9594 -0.2707
-21 36 6 0.0777 -20.9953 35.9987 6.0005 0.1176 0.8787 0.4483
-7 4 41 0.0598 -7.0032 4.0059 40.9864 -0.0287 -0.1572 0.9981

loop_
_geom_angle_atom_site_label_1
_geom_angle_atom_site_label_2
_geom_angle_atom_site_label_3
_geom_angle
_geom_angle_site_symmetry_1
_geom_angle_site_symmetry_3
_geom_angle_publ_flag
N4_3 Pd1_13 N4_2 176.7(6) . . ?
N4_3 Pd1_13 N4_4 88.6(6) . . ?
N4_2 Pd1_13 N4_4 91.8(6) . . ?
N4_3 Pd1_13 N4_1 90.8(6) . . ?
N4_2 Pd1_13 N4_1 88.8(6) . . ?
N4_4 Pd1_13 N4_1 179.0(7) . . ?
N31_4 Pd2_13 N31_2 89.4(7) . . ?
N31_4 Pd2_13 N31_3 91.2(7) . . ?
N31_2 Pd2_13 N31_3 177.4(7) . . ?
N31_4 Pd2_13 N31_1 177.4(7) . . ?
N31_2 Pd2_13 N31_1 88.6(7) . . ?
N31_3 Pd2_13 N31_1 90.9(7) . . ?
C10_1 C1_1 C2_1 119.5(9) . . ?
C10_1 C1_1 C11_1 121.6(12) . . ?
C2_1 C1_1 C11_1 118.7(11) . . ?
C3_1 C2_1 C7_1 118.3(10) . . ?
C3_1 C2_1 C1_1 122.4(10) . . ?
C7_1 C2_1 C1_1 119.3(9) . . ?
N4_1 C3_1 C2_1 121.0(12) . . ?
N4_1 C3_1 H3_1 119.5 . . ?
C2_1 C3_1 H3_1 119.5 . . ?
C3_1 N4_1 C5_1 120.8(12) . . ?
C3_1 N4_1 Pd1_13 118.5(9) . . ?
C5_1 N4_1 Pd1_13 120.7(10) . . ?
N4_1 C5_1 C6_1 123.2(13) . . ?
N4_1 C5_1 H5_1 118.4 . . ?
C6_1 C5_1 H5_1 118.4 . . ?
C5_1 C6_1 C7_1 118.1(12) . . ?
C5_1 C6_1 H6_1 120.9 . . ?
C7_1 C6_1 H6_1 120.9 . . ?
C6_1 C7_1 C8_1 122.7(11) . . ?
C6_1 C7_1 C2_1 118.2(9) . . ?
C8_1 C7_1 C2_1 119.1(10) . . ?
C9_1 C8_1 C7_1 119.6(12) . . ?
C9_1 C8_1 H8_1 120.2 . . ?
C7_1 C8_1 H8_1 120.2 . . ?
C8_1 C9_1 C10_1 122.9(12) . . ?
C8_1 C9_1 H9_1 118.6 . . ?
C10_1 C9_1 H9_1 118.6 . . ?
C1_1 C10_1 C9_1 119.6(11) . . ?
C1_1 C10_1 H10_1 120.2 . . ?
C9_1 C10_1 H10_1 120.2 . . ?
C12_1 C11_1 C1_1 168.4(18) . . ?
C11_1 C12_1 C13_1 177.1(18) . . ?
C25_1 C13_1 C14_1 121.2(11) . . ?
C25_1 C13_1 C12_1 119.4(12) . . ?
C14_1 C13_1 C12_1 119.4(12) . . ?
C15_1 C14_1 C13_1 120.1(13) . . ?
C15_1 C14_1 H14_1 119.9 . . ?
C13_1 C14_1 H14_1 119.9 . . ?
C14_1 C15_1 C16_1 118.7(13) . . ?
C14_1 C15_1 H15_1 120.7 . . ?
C16_1 C15_1 H15_1 120.7 . . ?
C15_1 C16_1 N17_1 129.3(11) . . ?
C15_1 C16_1 C24_1 121.8(10) . . ?
N17_1 C16_1 C24_1 108.9(9) . . ?
C16_1 N17_1 C18_1 108.2(8) . . ?
C16_1 N17_1 C17A_1 124.9(13) . . ?
C18_1 N17_1 C17A_1 126.6(13) . . ?
N17_1 C18_1 C19_1 128.3(11) . . ?
N17_1 C18_1 C23_1 109.7(9) . . ?
C19_1 C18_1 C23_1 122.0(10) . . ?
C20_1 C19_1 C18_1 116.3(13) . . ?
C20_1 C19_1 H19_1 121.9 . . ?
C18_1 C19_1 H19_1 121.9 . . ?
C19_1 C20_1 C21_1 122.4(14) . . ?
C19_1 C20_1 H20_1 118.8 . . ?
C21_1 C20_1 H20_1 118.8 . . ?
C22_1 C21_1 C20_1 120.8(11) . . ?
C22_1 C21_1 C26_1 119.1(12) . . ?
C20_1 C21_1 C26_1 120.0(12) . . ?
C21_1 C22_1 C23_1 118.0(11) . . ?
C21_1 C22_1 H22_1 121.0 . . ?
C23_1 C22_1 H22_1 121.0 . . ?
C22_1 C23_1 C18_1 120.4(11) . . ?
C22_1 C23_1 C24_1 133.0(11) . . ?
C18_1 C23_1 C24_1 106.5(9) . . ?
C25_1 C24_1 C16_1 119.6(10) . . ?
C25_1 C24_1 C23_1 133.7(11) . . ?
C16_1 C24_1 C23_1 106.7(9) . . ?
C24_1 C25_1 C13_1 118.6(11) . . ?
C24_1 C25_1 H25_1 120.7 . . ?
C13_1 C25_1 H25_1 120.7 . . ?
C27_1 C26_1 C21_1 179(2) . . ?
C26_1 C27_1 C28_1 175(2) . . ?
C37_1 C28_1 C29_1 120.0(9) . . ?
C37_1 C28_1 C27_1 120.8(13) . . ?
C29_1 C28_1 C27_1 118.9(12) . . ?
C30_1 C29_1 C34_1 117.6(11) . . ?
C30_1 C29_1 C28_1 123.1(11) . . ?
C34_1 C29_1 C28_1 119.2(9) . . ?
N31_1 C30_1 C29_1 123.4(13) . . ?
N31_1 C30_1 H30_1 118.3 . . ?
C29_1 C30_1 H30_1 118.3 . . ?
C30_1 N31_1 C32_1 118.6(13) . . ?
C30_1 N31_1 Pd2_13 119.6(10) . . ?
C32_1 N31_1 Pd2_13 121.4(11) . . ?
N31_1 C32_1 C33_1 124.0(13) . . ?
N31_1 C32_1 H32_1 118.0 . . ?
C33_1 C32_1 H32_1 118.0 . . ?
C32_1 C33_1 C34_1 119.3(12) . . ?
C32_1 C33_1 H33_1 120.4 . . ?
C34_1 C33_1 H33_1 120.4 . . ?
C29_1 C34_1 C33_1 117.0(10) . . ?
C29_1 C34_1 C35_1 118.8(11) . . ?
C33_1 C34_1 C35_1 124.2(12) . . ?
C36_1 C35_1 C34_1 119.9(13) . . ?
C36_1 C35_1 H35_1 120.0 . . ?
C34_1 C35_1 H35_1 120.0 . . ?
C35_1 C36_1 C37_1 122.1(13) . . ?
C35_1 C36_1 H36_1 118.9 . . ?
C37_1 C36_1 H36_1 118.9 . . ?
C28_1 C37_1 C36_1 119.9(12) . . ?
C28_1 C37_1 H37_1 120.1 . . ?
C36_1 C37_1 H37_1 120.1 . . ?
N17_1 C17A_1 C17B_1 124(2) . . ?
N17_1 C17A_1 H17A_1 106.2 . . ?
C17B_1 C17A_1 H17A_1 106.2 . . ?
N17_1 C17A_1 H17B_1 106.2 . . ?
C17B_1 C17A_1 H17B_1 106.2 . . ?
H17A_1 C17A_1 H17B_1 106.4 . . ?
C17A_1 C17B_1 C17C_1 108(2) . . ?
C17A_1 C17B_1 H17C_1 110.1 . . ?
C17C_1 C17B_1 H17C_1 110.1 . . ?
C17A_1 C17B_1 H17D_1 110.1 . . ?
C17C_1 C17B_1 H17D_1 110.1 . . ?
H17C_1 C17B_1 H17D_1 108.4 . . ?
C17D_1 C17C_1 C17B_1 119(3) . . ?
C17D_1 C17C_1 H17E_1 107.5 . . ?
C17B_1 C17C_1 H17E_1 107.5 . . ?
C17D_1 C17C_1 H17F_1 107.5 . . ?
C17B_1 C17C_1 H17F_1 107.5 . . ?
H17E_1 C17C_1 H17F_1 107.0 . . ?
C17C_1 C17D_1 C17E_1 119(3) . . ?
C17C_1 C17D_1 H17G_1 107.6 . . ?
C17E_1 C17D_1 H17G_1 107.6 . . ?
C17C_1 C17D_1 H17H_1 107.6 . . ?
C17E_1 C17D_1 H17H_1 107.6 . . ?
H17G_1 C17D_1 H17H_1 107.0 . . ?
C17F_1 C17E_1 C17D_1 102(3) . . ?
C17F_1 C17E_1 H17I_1 111.5 . . ?
C17D_1 C17E_1 H17I_1 111.5 . . ?
C17F_1 C17E_1 H17J_1 111.5 . . ?
C17D_1 C17E_1 H17J_1 111.5 . . ?
H17I_1 C17E_1 H17J_1 109.3 . . ?
C17E_1 C17F_1 H17K_1 109.5 . . ?
C17E_1 C17F_1 H17L_1 109.5 . . ?
H17K_1 C17F_1 H17L_1 109.5 . . ?
C17E_1 C17F_1 H17M_1 109.5 . . ?
H17K_1 C17F_1 H17M_1 109.5 . . ?
H17L_1 C17F_1 H17M_1 109.5 . . ?
C10_2 C1_2 C2_2 121.1(9) . . ?
C10_2 C1_2 C11_2 122.2(13) . . ?
C2_2 C1_2 C11_2 116.6(11) . . ?
C3_2 C2_2 C1_2 123.6(11) . . ?
C3_2 C2_2 C7_2 119.0(10) . . ?
C1_2 C2_2 C7_2 117.3(9) . . ?
N4_2 C3_2 C2_2 122.0(12) . . ?
N4_2 C3_2 H3_2 119.0 . . ?
C2_2 C3_2 H3_2 119.0 . . ?
C3_2 N4_2 C5_2 119.4(12) . . ?
C3_2 N4_2 Pd1_13 118.8(10) . . ?
C5_2 N4_2 Pd1_13 121.7(10) . . ?
N4_2 C5_2 C6_2 123.3(13) . . ?
N4_2 C5_2 H5_2 118.3 . . ?
C6_2 C5_2 H5_2 118.3 . . ?
C5_2 C6_2 C7_2 119.5(12) . . ?
C5_2 C6_2 H6_2 120.2 . . ?
C7_2 C6_2 H6_2 120.2 . . ?
C6_2 C7_2 C8_2 124.2(12) . . ?
C6_2 C7_2 C2_2 116.4(10) . . ?
C8_2 C7_2 C2_2 119.2(11) . . ?
C9_2 C8_2 C7_2 121.3(13) . . ?
C9_2 C8_2 H8_2 119.3 . . ?
C7_2 C8_2 H8_2 119.3 . . ?
C8_2 C9_2 C10_2 120.5(13) . . ?
C8_2 C9_2 H9_2 119.8 . . ?
C10_2 C9_2 H9_2 119.8 . . ?
C1_2 C10_2 C9_2 120.5(12) . . ?
C1_2 C10_2 H10_2 119.7 . . ?
C9_2 C10_2 H10_2 119.7 . . ?
C12_2 C11_2 C1_2 172.9(19) . . ?
C11_2 C12_2 C13_2 177.2(19) . . ?
C25_2 C13_2 C14_2 121.9(11) . . ?
C25_2 C13_2 C12_2 119.4(12) . . ?
C14_2 C13_2 C12_2 118.7(12) . . ?
C15_2 C14_2 C13_2 119.1(13) . . ?
C15_2 C14_2 H14_2 120.4 . . ?
C13_2 C14_2 H14_2 120.4 . . ?
C14_2 C15_2 C16_2 119.6(13) . . ?
C14_2 C15_2 H15_2 120.2 . . ?
C16_2 C15_2 H15_2 120.2 . . ?
N17_2 C16_2 C15_2 130.4(11) . . ?
N17_2 C16_2 C24_2 108.5(8) . . ?
C15_2 C16_2 C24_2 120.9(10) . . ?
C16_2 N17_2 C18_2 108.8(8) . . ?
C16_2 N17_2 C17A_2 126.4(13) . . ?
C18_2 N17_2 C17A_2 124.5(13) . . ?
N17_2 C18_2 C19_2 129.5(11) . . ?
N17_2 C18_2 C23_2 109.0(8) . . ?
C19_2 C18_2 C23_2 121.5(10) . . ?
C20_2 C19_2 C18_2 118.5(13) . . ?
C20_2 C19_2 H19_2 120.7 . . ?
C18_2 C19_2 H19_2 120.7 . . ?
C19_2 C20_2 C21_2 120.1(14) . . ?
C19_2 C20_2 H20_2 119.9 . . ?
C21_2 C20_2 H20_2 119.9 . . ?
C22_2 C21_2 C20_2 121.8(11) . . ?
C22_2 C21_2 C26_2 119.6(12) . . ?
C20_2 C21_2 C26_2 118.6(12) . . ?
C21_2 C22_2 C23_2 118.4(11) . . ?
C21_2 C22_2 H22_2 120.8 . . ?
C23_2 C22_2 H22_2 120.8 . . ?
C22_2 C23_2 C18_2 119.5(11) . . ?
C22_2 C23_2 C24_2 134.0(11) . . ?
C18_2 C23_2 C24_2 106.5(8) . . ?
C25_2 C24_2 C16_2 119.1(10) . . ?
C25_2 C24_2 C23_2 133.8(11) . . ?
C16_2 C24_2 C23_2 107.1(9) . . ?
C24_2 C25_2 C13_2 119.1(11) . . ?
C24_2 C25_2 H25_2 120.5 . . ?
C13_2 C25_2 H25_2 120.5 . . ?
C27_2 C26_2 C21_2 172.4(19) . . ?
C26_2 C27_2 C28_2 169(2) . . ?
C37_2 C28_2 C29_2 118.2(9) . . ?
C37_2 C28_2 C27_2 122.2(13) . . ?
C29_2 C28_2 C27_2 119.4(13) . . ?
C30_2 C29_2 C34_2 117.2(11) . . ?
C30_2 C29_2 C28_2 123.0(11) . . ?
C34_2 C29_2 C28_2 119.8(10) . . ?
N31_2 C30_2 C29_2 124.0(13) . . ?
N31_2 C30_2 H30_2 118.0 . . ?
C29_2 C30_2 H30_2 118.0 . . ?
C30_2 N31_2 C32_2 117.9(14) . . ?
C30_2 N31_2 Pd2_13 118.6(10) . . ?
C32_2 N31_2 Pd2_13 123.2(12) . . ?
N31_2 C32_2 C33_2 124.2(14) . . ?
N31_2 C32_2 H32_2 117.9 . . ?
C33_2 C32_2 H32_2 117.9 . . ?
C32_2 C33_2 C34_2 118.6(12) . . ?
C32_2 C33_2 H33_2 120.7 . . ?
C34_2 C33_2 H33_2 120.7 . . ?
C33_2 C34_2 C29_2 117.9(11) . . ?
C33_2 C34_2 C35_2 121.9(12) . . ?
C29_2 C34_2 C35_2 120.2(11) . . ?
C36_2 C35_2 C34_2 117.4(13) . . ?
C36_2 C35_2 H35_2 121.3 . . ?
C34_2 C35_2 H35_2 121.3 . . ?
C35_2 C36_2 C37_2 123.3(14) . . ?
C35_2 C36_2 H36_2 118.4 . . ?
C37_2 C36_2 H36_2 118.4 . . ?
C28_2 C37_2 C36_2 121.0(12) . . ?
C28_2 C37_2 H37_2 119.5 . . ?
C36_2 C37_2 H37_2 119.5 . . ?
N17_2 C17A_2 C17B_2 112.3(17) . . ?
N17_2 C17A_2 H17A_2 109.1 . . ?
C17B_2 C17A_2 H17A_2 109.1 . . ?
N17_2 C17A_2 H17B_2 109.1 . . ?
C17B_2 C17A_2 H17B_2 109.1 . . ?
H17A_2 C17A_2 H17B_2 107.9 . . ?
C17A_2 C17B_2 C17C_2 102.1(18) . . ?
C17A_2 C17B_2 H17C_2 111.3 . . ?
C17C_2 C17B_2 H17C_2 111.3 . . ?
C17A_2 C17B_2 H17D_2 111.3 . . ?
C17C_2 C17B_2 H17D_2 111.3 . . ?
H17C_2 C17B_2 H17D_2 109.2 . . ?
C17D_2 C17C_2 C17B_2 112(2) . . ?
C17D_2 C17C_2 H17E_2 109.2 . . ?
C17B_2 C17C_2 H17E_2 109.2 . . ?
C17D_2 C17C_2 H17F_2 109.2 . . ?
C17B_2 C17C_2 H17F_2 109.2 . . ?
H17E_2 C17C_2 H17F_2 107.9 . . ?
C17E_2 C17D_2 C17C_2 117(2) . . ?
C17E_2 C17D_2 H17G_2 108.0 . . ?
C17C_2 C17D_2 H17G_2 108.0 . . ?
C17E_2 C17D_2 H17H_2 108.0 . . ?
C17C_2 C17D_2 H17H_2 108.0 . . ?
H17G_2 C17D_2 H17H_2 107.2 . . ?
C17D_2 C17E_2 C17F_2 118(3) . . ?
C17D_2 C17E_2 H17I_2 107.9 . . ?
C17F_2 C17E_2 H17I_2 107.9 . . ?
C17D_2 C17E_2 H17J_2 107.9 . . ?
C17F_2 C17E_2 H17J_2 107.9 . . ?
H17I_2 C17E_2 H17J_2 107.2 . . ?
C17E_2 C17F_2 H17K_2 109.5 . . ?
C17E_2 C17F_2 H17L_2 109.5 . . ?
H17K_2 C17F_2 H17L_2 109.5 . . ?
C17E_2 C17F_2 H17M_2 109.5 . . ?
H17K_2 C17F_2 H17M_2 109.5 . . ?
H17L_2 C17F_2 H17M_2 109.5 . . ?
C10_3 C1_3 C2_3 118.3(9) . . ?
C10_3 C1_3 C11_3 124.8(13) . . ?
C2_3 C1_3 C11_3 116.9(12) . . ?
C3_3 C2_3 C7_3 118.1(10) . . ?
C3_3 C2_3 C1_3 122.6(11) . . ?
C7_3 C2_3 C1_3 119.3(9) . . ?
N4_3 C3_3 C2_3 122.5(13) . . ?
N4_3 C3_3 H3_3 118.8 . . ?
C2_3 C3_3 H3_3 118.8 . . ?
C3_3 N4_3 C5_3 119.6(13) . . ?
C3_3 N4_3 Pd1_13 119.5(10) . . ?
C5_3 N4_3 Pd1_13 120.6(10) . . ?
N4_3 C5_3 C6_3 123.3(13) . . ?
N4_3 C5_3 H5_3 118.4 . . ?
C6_3 C5_3 H5_3 118.4 . . ?
C5_3 C6_3 C7_3 118.5(12) . . ?
C5_3 C6_3 H6_3 120.7 . . ?
C7_3 C6_3 H6_3 120.7 . . ?
C6_3 C7_3 C2_3 117.9(10) . . ?
C6_3 C7_3 C8_3 122.9(12) . . ?
C2_3 C7_3 C8_3 119.1(11) . . ?
C9_3 C8_3 C7_3 119.8(13) . . ?
C9_3 C8_3 H8_3 120.1 . . ?
C7_3 C8_3 H8_3 120.1 . . ?
C8_3 C9_3 C10_3 121.5(13) . . ?
C8_3 C9_3 H9_3 119.3 . . ?
C10_3 C9_3 H9_3 119.3 . . ?
C1_3 C10_3 C9_3 121.9(12) . . ?
C1_3 C10_3 H10_3 119.0 . . ?
C9_3 C10_3 H10_3 119.0 . . ?
C12_3 C11_3 C1_3 172(2) . . ?
C11_3 C12_3 C13_3 178(2) . . ?
C25_3 C13_3 C14_3 121.3(11) . . ?
C25_3 C13_3 C12_3 118.6(13) . . ?
C14_3 C13_3 C12_3 120.0(13) . . ?
C15_3 C14_3 C13_3 120.5(14) . . ?
C15_3 C14_3 H14_3 119.7 . . ?
C13_3 C14_3 H14_3 119.7 . . ?
C14_3 C15_3 C16_3 117.7(13) . . ?
C14_3 C15_3 H15_3 121.1 . . ?
C16_3 C15_3 H15_3 121.1 . . ?
N17_3 C16_3 C15_3 128.4(11) . . ?
N17_3 C16_3 C24_3 109.1(9) . . ?
C15_3 C16_3 C24_3 122.4(10) . . ?
C18_3 N17_3 C16_3 108.6(8) . . ?
C18_3 N17_3 C17A_3 128.2(14) . . ?
C16_3 N17_3 C17A_3 123.2(13) . . ?
N17_3 C18_3 C19_3 130.5(11) . . ?
N17_3 C18_3 C23_3 109.4(9) . . ?
C19_3 C18_3 C23_3 120.1(11) . . ?
C20_3 C19_3 C18_3 118.3(14) . . ?
C20_3 C19_3 H19_3 120.8 . . ?
C18_3 C19_3 H19_3 120.8 . . ?
C21_3 C20_3 C19_3 121.7(15) . . ?
C21_3 C20_3 H20_3 119.2 . . ?
C19_3 C20_3 H20_3 119.2 . . ?
C20_3 C21_3 C22_3 120.7(12) . . ?
C20_3 C21_3 C26_3 120.9(14) . . ?
C22_3 C21_3 C26_3 118.5(13) . . ?
C23_3 C22_3 C21_3 118.7(12) . . ?
C23_3 C22_3 H22_3 120.6 . . ?
C21_3 C22_3 H22_3 120.6 . . ?
C22_3 C23_3 C18_3 120.5(11) . . ?
C22_3 C23_3 C24_3 133.4(12) . . ?
C18_3 C23_3 C24_3 105.9(9) . . ?
C25_3 C24_3 C16_3 119.2(11) . . ?
C25_3 C24_3 C23_3 133.7(12) . . ?
C16_3 C24_3 C23_3 107.0(9) . . ?
C24_3 C25_3 C13_3 118.7(12) . . ?
C24_3 C25_3 H25_3 120.6 . . ?
C13_3 C25_3 H25_3 120.6 . . ?
C27_3 C26_3 C21_3 179(2) . . ?
C26_3 C27_3 C28_3 172(2) . . ?
C37_3 C28_3 C29_3 121.6(11) . . ?
C37_3 C28_3 C27_3 121.8(15) . . ?
C29_3 C28_3 C27_3 116.6(14) . . ?
C30_3 C29_3 C28_3 124.1(13) . . ?
C30_3 C29_3 C34_3 118.4(12) . . ?
C28_3 C29_3 C34_3 117.5(10) . . ?
N31_3 C30_3 C29_3 123.5(15) . . ?
N31_3 C30_3 H30_3 118.3 . . ?
C29_3 C30_3 H30_3 118.3 . . ?
C30_3 N31_3 C32_3 117.2(15) . . ?
C30_3 N31_3 Pd2_13 118.3(12) . . ?
C32_3 N31_3 Pd2_13 124.3(14) . . ?
N31_3 C32_3 C33_3 125.1(15) . . ?
N31_3 C32_3 H32_3 117.4 . . ?
C33_3 C32_3 H32_3 117.4 . . ?
C32_3 C33_3 C34_3 119.5(14) . . ?
C32_3 C33_3 H33_3 120.3 . . ?
C34_3 C33_3 H33_3 120.3 . . ?
C33_3 C34_3 C35_3 125.6(14) . . ?
C33_3 C34_3 C29_3 116.2(11) . . ?
C35_3 C34_3 C29_3 118.2(12) . . ?
C36_3 C35_3 C34_3 121.9(15) . . ?
C36_3 C35_3 H35_3 119.0 . . ?
C34_3 C35_3 H35_3 119.0 . . ?
C35_3 C36_3 C37_3 120.1(14) . . ?
C35_3 C36_3 H36_3 120.0 . . ?
C37_3 C36_3 H36_3 120.0 . . ?
C28_3 C37_3 C36_3 120.6(13) . . ?
C28_3 C37_3 H37_3 119.7 . . ?
C36_3 C37_3 H37_3 119.7 . . ?
N17_3 C17A_3 C17B_3 111.3(18) . . ?
N17_3 C17A_3 H17A_3 109.4 . . ?
C17B_3 C17A_3 H17A_3 109.4 . . ?
N17_3 C17A_3 H17B_3 109.4 . . ?
C17B_3 C17A_3 H17B_3 109.4 . . ?
H17A_3 C17A_3 H17B_3 108.0 . . ?
C17C_3 C17B_3 C17A_3 106(2) . . ?
C17C_3 C17B_3 H17C_3 110.5 . . ?
C17A_3 C17B_3 H17C_3 110.5 . . ?
C17C_3 C17B_3 H17D_3 110.5 . . ?
C17A_3 C17B_3 H17D_3 110.5 . . ?
H17C_3 C17B_3 H17D_3 108.7 . . ?
C17B_3 C17C_3 C17D_3 126(3) . . ?
C17B_3 C17C_3 H17E_3 105.7 . . ?
C17D_3 C17C_3 H17E_3 105.7 . . ?
C17B_3 C17C_3 H17F_3 105.7 . . ?
C17D_3 C17C_3 H17F_3 105.7 . . ?
H17E_3 C17C_3 H17F_3 106.2 . . ?
C17C_3 C17D_3 C17E_3 134(4) . . ?
C17C_3 C17D_3 H17G_3 103.8 . . ?
C17E_3 C17D_3 H17G_3 103.8 . . ?
C17C_3 C17D_3 H17H_3 103.8 . . ?
C17E_3 C17D_3 H17H_3 103.8 . . ?
H17G_3 C17D_3 H17H_3 105.4 . . ?
C17D_3 C17E_3 C17F_3 116(3) . . ?
C17D_3 C17E_3 H17I_3 108.3 . . ?
C17F_3 C17E_3 H17I_3 108.3 . . ?
C17D_3 C17E_3 H17J_3 108.3 . . ?
C17F_3 C17E_3 H17J_3 108.3 . . ?
H17I_3 C17E_3 H17J_3 107.4 . . ?
C17E_3 C17F_3 H17K_3 109.5 . . ?
C17E_3 C17F_3 H17L_3 109.5 . . ?
H17K_3 C17F_3 H17L_3 109.5 . . ?
C17E_3 C17F_3 H17M_3 109.5 . . ?
H17K_3 C17F_3 H17M_3 109.5 . . ?
H17L_3 C17F_3 H17M_3 109.5 . . ?
C10_4 C1_4 C2_4 118.1(10) . . ?
C10_4 C1_4 C11_4 121.3(13) . . ?
C2_4 C1_4 C11_4 120.3(12) . . ?
C3_4 C2_4 C7_4 117.1(11) . . ?
C3_4 C2_4 C1_4 122.6(11) . . ?
C7_4 C2_4 C1_4 120.3(9) . . ?
N4_4 C3_4 C2_4 123.7(13) . . ?
N4_4 C3_4 H3_4 118.2 . . ?
C2_4 C3_4 H3_4 118.2 . . ?
C3_4 N4_4 C5_4 119.6(12) . . ?
C3_4 N4_4 Pd1_13 120.1(9) . . ?
C5_4 N4_4 Pd1_13 120.2(11) . . ?
C6_4 C5_4 N4_4 122.6(13) . . ?
C6_4 C5_4 H5_4 118.7 . . ?
N4_4 C5_4 H5_4 118.7 . . ?
C5_4 C6_4 C7_4 119.4(12) . . ?
C5_4 C6_4 H6_4 120.3 . . ?
C7_4 C6_4 H6_4 120.3 . . ?
C6_4 C7_4 C2_4 117.3(10) . . ?
C6_4 C7_4 C8_4 124.0(12) . . ?
C2_4 C7_4 C8_4 118.7(11) . . ?
C9_4 C8_4 C7_4 118.7(13) . . ?
C9_4 C8_4 H8_4 120.6 . . ?
C7_4 C8_4 H8_4 120.6 . . ?
C8_4 C9_4 C10_4 123.1(13) . . ?
C8_4 C9_4 H9_4 118.4 . . ?
C10_4 C9_4 H9_4 118.4 . . ?
C9_4 C10_4 C1_4 120.7(12) . . ?
C9_4 C10_4 H10_4 119.6 . . ?
C1_4 C10_4 H10_4 119.6 . . ?
C12_4 C11_4 C1_4 169(2) . . ?
C11_4 C12_4 C13_4 178(2) . . ?
C25_4 C13_4 C14_4 121.4(11) . . ?
C25_4 C13_4 C12_4 118.0(12) . . ?
C14_4 C13_4 C12_4 120.6(13) . . ?
C15_4 C14_4 C13_4 119.0(14) . . ?
C15_4 C14_4 H14_4 120.5 . . ?
C13_4 C14_4 H14_4 120.5 . . ?
C14_4 C15_4 C16_4 119.7(13) . . ?
C14_4 C15_4 H15_4 120.1 . . ?
C16_4 C15_4 H15_4 120.1 . . ?
N17_4 C16_4 C15_4 131.4(11) . . ?
N17_4 C16_4 C24_4 108.5(9) . . ?
C15_4 C16_4 C24_4 120.1(10) . . ?
C16_4 N17_4 C18_4 108.5(8) . . ?
C16_4 N17_4 C17A_4 127.7(14) . . ?
C18_4 N17_4 C17A_4 123.8(14) . . ?
N17_4 C18_4 C19_4 129.2(11) . . ?
N17_4 C18_4 C23_4 109.7(9) . . ?
C19_4 C18_4 C23_4 121.1(10) . . ?
C20_4 C19_4 C18_4 118.5(13) . . ?
C20_4 C19_4 H19_4 120.7 . . ?
C18_4 C19_4 H19_4 120.7 . . ?
C19_4 C20_4 C21_4 121.6(14) . . ?
C19_4 C20_4 H20_4 119.2 . . ?
C21_4 C20_4 H20_4 119.2 . . ?
C20_4 C21_4 C22_4 120.6(11) . . ?
C20_4 C21_4 C26_4 120.1(13) . . ?
C22_4 C21_4 C26_4 119.2(12) . . ?
C21_4 C22_4 C23_4 118.5(11) . . ?
C21_4 C22_4 H22_4 120.8 . . ?
C23_4 C22_4 H22_4 120.8 . . ?
C22_4 C23_4 C18_4 119.7(10) . . ?
C22_4 C23_4 C24_4 135.0(11) . . ?
C18_4 C23_4 C24_4 105.4(9) . . ?
C25_4 C24_4 C16_4 120.7(11) . . ?
C25_4 C24_4 C23_4 131.1(11) . . ?
C16_4 C24_4 C23_4 108.0(9) . . ?
C24_4 C25_4 C13_4 118.7(11) . . ?
C24_4 C25_4 H25_4 120.7 . . ?
C13_4 C25_4 H25_4 120.7 . . ?
C27_4 C26_4 C21_4 177(2) . . ?
C26_4 C27_4 C28_4 177(2) . . ?
C37_4 C28_4 C29_4 119.5(9) . . ?
C37_4 C28_4 C27_4 123.8(13) . . ?
C29_4 C28_4 C27_4 116.5(11) . . ?
C30_4 C29_4 C28_4 122.6(11) . . ?
C30_4 C29_4 C34_4 117.4(11) . . ?
C28_4 C29_4 C34_4 120.0(9) . . ?
N31_4 C30_4 C29_4 123.1(13) . . ?
N31_4 C30_4 H30_4 118.4 . . ?
C29_4 C30_4 H30_4 118.4 . . ?
C30_4 N31_4 C32_4 118.6(13) . . ?
C30_4 N31_4 Pd2_13 121.5(10) . . ?
C32_4 N31_4 Pd2_13 119.9(11) . . ?
N31_4 C32_4 C33_4 124.2(14) . . ?
N31_4 C32_4 H32_4 117.9 . . ?
C33_4 C32_4 H32_4 117.9 . . ?
C32_4 C33_4 C34_4 119.3(12) . . ?
C32_4 C33_4 H33_4 120.4 . . ?
C34_4 C33_4 H33_4 120.4 . . ?
C35_4 C34_4 C33_4 124.3(12) . . ?
C35_4 C34_4 C29_4 118.4(11) . . ?
C33_4 C34_4 C29_4 117.3(10) . . ?
C36_4 C35_4 C34_4 119.6(13) . . ?
C36_4 C35_4 H35_4 120.2 . . ?
C34_4 C35_4 H35_4 120.2 . . ?
C35_4 C36_4 C37_4 123.3(12) . . ?
C35_4 C36_4 H36_4 118.3 . . ?
C37_4 C36_4 H36_4 118.3 . . ?
C28_4 C37_4 C36_4 119.0(12) . . ?
C28_4 C37_4 H37_4 120.5 . . ?
C36_4 C37_4 H37_4 120.5 . . ?
N17_4 C17A_4 C17B_4 111.9(19) . . ?
N17_4 C17A_4 H17A_4 109.2 . . ?
C17B_4 C17A_4 H17A_4 109.2 . . ?
N17_4 C17A_4 H17B_4 109.2 . . ?
C17B_4 C17A_4 H17B_4 109.2 . . ?
H17A_4 C17A_4 H17B_4 107.9 . . ?
C17C_4 C17B_4 C17A_4 119(3) . . ?
C17C_4 C17B_4 H17C_4 107.5 . . ?
C17A_4 C17B_4 H17C_4 107.5 . . ?
C17C_4 C17B_4 H17D_4 107.5 . . ?
C17A_4 C17B_4 H17D_4 107.5 . . ?
H17C_4 C17B_4 H17D_4 107.0 . . ?
C17B_4 C17C_4 C17D_4 125(3) . . ?
C17B_4 C17C_4 H17E_4 106.0 . . ?
C17D_4 C17C_4 H17E_4 106.0 . . ?
C17B_4 C17C_4 H17F_4 106.0 . . ?
C17D_4 C17C_4 H17F_4 106.0 . . ?
H17E_4 C17C_4 H17F_4 106.3 . . ?
C17E_4 C17D_4 C17C_4 137(4) . . ?
C17E_4 C17D_4 H17G_4 102.9 . . ?
C17C_4 C17D_4 H17G_4 102.9 . . ?
C17E_4 C17D_4 H17H_4 102.9 . . ?
C17C_4 C17D_4 H17H_4 102.9 . . ?
H17G_4 C17D_4 H17H_4 105.1 . . ?
C17D_4 C17E_4 C17F_4 116(3) . . ?
C17D_4 C17E_4 H17I_4 108.3 . . ?
C17F_4 C17E_4 H17I_4 108.3 . . ?
C17D_4 C17E_4 H17J_4 108.3 . . ?
C17F_4 C17E_4 H17J_4 108.3 . . ?
H17I_4 C17E_4 H17J_4 107.4 . . ?
C17E_4 C17F_4 H17K_4 109.5 . . ?
C17E_4 C17F_4 H17L_4 109.5 . . ?
H17K_4 C17F_4 H17L_4 109.5 . . ?
C17E_4 C17F_4 H17M_4 109.5 . . ?
H17K_4 C17F_4 H17M_4 109.5 . . ?
H17L_4 C17F_4 H17M_4 109.5 . . ?
O1_5 Re1_5 O3_5 109.5(19) . . ?
O1_5 Re1_5 O4_5 112.1(18) . . ?
O3_5 Re1_5 O4_5 105.7(18) . . ?
O1_5 Re1_5 O2_5 109.5(19) . . ?
O3_5 Re1_5 O2_5 109.1(14) . . ?
O4_5 Re1_5 O2_5 110.9(16) . . ?
O3_6 Re1_6 O1_6 104.8(17) . . ?
O3_6 Re1_6 O2_6 108.2(19) . . ?
O1_6 Re1_6 O2_6 114.6(18) . . ?
O3_6 Re1_6 O4_6 116(2) . . ?
O1_6 Re1_6 O4_6 103(2) . . ?
O2_6 Re1_6 O4_6 110.4(16) . . ?
O3_7 Re1_7 O4_7 104.2(18) . . ?
O3_7 Re1_7 O2_7 110.7(16) . . ?
O4_7 Re1_7 O2_7 123.2(18) . . ?
O3_7 Re1_7 O1_7 113.0(15) . . ?
O4_7 Re1_7 O1_7 107.2(15) . . ?
O2_7 Re1_7 O1_7 98.7(15) . . ?
O1_9 N1_9 O3_9 125(3) . . ?
O1_9 N1_9 O2_9 112(3) . . ?
O3_9 N1_9 O2_9 123(3) . . ?

loop_
_geom_bond_atom_site_label_1
_geom_bond_atom_site_label_2
_geom_bond_distance
_geom_bond_site_symmetry_2
_geom_bond_publ_flag
Pd1_13 N4_3 2.030(15) . ?
Pd1_13 N4_2 2.047(14) . ?
Pd1_13 N4_4 2.059(13) . ?
Pd1_13 N4_1 2.065(13) . ?
Pd2_13 N31_4 2.021(14) . ?
Pd2_13 N31_2 2.025(16) . ?
Pd2_13 N31_3 2.055(18) . ?
Pd2_13 N31_1 2.058(14) . ?
C1_1 C10_1 1.379(11) . ?
C1_1 C2_1 1.431(11) . ?
C1_1 C11_1 1.435(7) . ?
C2_1 C3_1 1.408(9) . ?
C2_1 C7_1 1.422(11) . ?
C3_1 N4_1 1.301(14) . ?
C3_1 H3_1 0.9500 . ?
N4_1 C5_1 1.341(13) . ?
C5_1 C6_1 1.359(12) . ?
C5_1 H5_1 0.9500 . ?
C6_1 C7_1 1.402(13) . ?
C6_1 H6_1 0.9500 . ?
C7_1 C8_1 1.408(13) . ?
C8_1 C9_1 1.357(15) . ?
C8_1 H8_1 0.9500 . ?
C9_1 C10_1 1.388(12) . ?
C9_1 H9_1 0.9500 . ?
C10_1 H10_1 0.9500 . ?
C11_1 C12_1 1.198(10) . ?
C12_1 C13_1 1.436(10) . ?
C13_1 C25_1 1.389(10) . ?
C13_1 C14_1 1.414(15) . ?
C14_1 C15_1 1.376(13) . ?
C14_1 H14_1 0.9500 . ?
C15_1 C16_1 1.377(12) . ?
C15_1 H15_1 0.9500 . ?
C16_1 N17_1 1.383(10) . ?
C16_1 C24_1 1.414(12) . ?
N17_1 C18_1 1.384(10) . ?
N17_1 C17A_1 1.447(14) . ?
C18_1 C19_1 1.396(12) . ?
C18_1 C23_1 1.399(12) . ?
C19_1 C20_1 1.384(13) . ?
C19_1 H19_1 0.9500 . ?
C20_1 C21_1 1.393(15) . ?
C20_1 H20_1 0.9500 . ?
C21_1 C22_1 1.385(10) . ?
C21_1 C26_1 1.439(10) . ?
C22_1 C23_1 1.392(11) . ?
C22_1 H22_1 0.9500 . ?
C23_1 C24_1 1.436(15) . ?
C24_1 C25_1 1.384(11) . ?
C25_1 H25_1 0.9500 . ?
C26_1 C27_1 1.189(11) . ?
C27_1 C28_1 1.433(7) . ?
C28_1 C37_1 1.381(11) . ?
C28_1 C29_1 1.426(12) . ?
C29_1 C30_1 1.411(9) . ?
C29_1 C34_1 1.417(11) . ?
C30_1 N31_1 1.314(14) . ?
C30_1 H30_1 0.9500 . ?
N31_1 C32_1 1.330(13) . ?
C32_1 C33_1 1.356(12) . ?
C32_1 H32_1 0.9500 . ?
C33_1 C34_1 1.419(13) . ?
C33_1 H33_1 0.9500 . ?
C34_1 C35_1 1.429(13) . ?
C35_1 C36_1 1.358(16) . ?
C35_1 H35_1 0.9500 . ?
C36_1 C37_1 1.392(12) . ?
C36_1 H36_1 0.9500 . ?
C37_1 H37_1 0.9500 . ?
C17A_1 C17B_1 1.49(2) . ?
C17A_1 H17A_1 0.9900 . ?
C17A_1 H17B_1 0.9900 . ?
C17B_1 C17C_1 1.53(3) . ?
C17B_1 H17C_1 0.9900 . ?
C17B_1 H17D_1 0.9900 . ?
C17C_1 C17D_1 1.508(18) . ?
C17C_1 H17E_1 0.9900 . ?
C17C_1 H17F_1 0.9900 . ?
C17D_1 C17E_1 1.55(3) . ?
C17D_1 H17G_1 0.9900 . ?
C17D_1 H17H_1 0.9900 . ?
C17E_1 C17F_1 1.54(4) . ?
C17E_1 H17I_1 0.9900 . ?
C17E_1 H17J_1 0.9900 . ?
C17F_1 H17K_1 0.9800 . ?
C17F_1 H17L_1 0.9800 . ?
C17F_1 H17M_1 0.9800 . ?
C1_2 C10_2 1.370(11) . ?
C1_2 C2_2 1.425(12) . ?
C1_2 C11_2 1.433(7) . ?
C2_2 C3_2 1.407(9) . ?
C2_2 C7_2 1.425(11) . ?
C3_2 N4_2 1.310(13) . ?
C3_2 H3_2 0.9500 . ?
N4_2 C5_2 1.338(13) . ?
C5_2 C6_2 1.364(12) . ?
C5_2 H5_2 0.9500 . ?
C6_2 C7_2 1.405(13) . ?
C6_2 H6_2 0.9500 . ?
C7_2 C8_2 1.412(13) . ?
C8_2 C9_2 1.349(16) . ?
C8_2 H8_2 0.9500 . ?
C9_2 C10_2 1.390(13) . ?
C9_2 H9_2 0.9500 . ?
C10_2 H10_2 0.9500 . ?
C11_2 C12_2 1.178(11) . ?
C12_2 C13_2 1.430(10) . ?
C13_2 C25_2 1.387(10) . ?
C13_2 C14_2 1.399(14) . ?
C14_2 C15_2 1.376(13) . ?
C14_2 H14_2 0.9500 . ?
C15_2 C16_2 1.393(12) . ?
C15_2 H15_2 0.9500 . ?
C16_2 N17_2 1.384(10) . ?
C16_2 C24_2 1.413(12) . ?
N17_2 C18_2 1.387(9) . ?
N17_2 C17A_2 1.453(14) . ?
C18_2 C19_2 1.393(12) . ?
C18_2 C23_2 1.408(12) . ?
C19_2 C20_2 1.378(12) . ?
C19_2 H19_2 0.9500 . ?
C20_2 C21_2 1.400(15) . ?
C20_2 H20_2 0.9500 . ?
C21_2 C22_2 1.388(10) . ?
C21_2 C26_2 1.434(10) . ?
C22_2 C23_2 1.391(11) . ?
C22_2 H22_2 0.9500 . ?
C23_2 C24_2 1.440(15) . ?
C24_2 C25_2 1.386(12) . ?
C25_2 H25_2 0.9500 . ?
C26_2 C27_2 1.203(11) . ?
C27_2 C28_2 1.436(7) . ?
C28_2 C37_2 1.377(11) . ?
C28_2 C29_2 1.427(12) . ?
C29_2 C30_2 1.409(9) . ?
C29_2 C34_2 1.416(11) . ?
C30_2 N31_2 1.314(15) . ?
C30_2 H30_2 0.9500 . ?
N31_2 C32_2 1.343(13) . ?
C32_2 C33_2 1.362(13) . ?
C32_2 H32_2 0.9500 . ?
C33_2 C34_2 1.414(13) . ?
C33_2 H33_2 0.9500 . ?
C34_2 C35_2 1.421(14) . ?
C35_2 C36_2 1.371(16) . ?
C35_2 H35_2 0.9500 . ?
C36_2 C37_2 1.380(12) . ?
C36_2 H36_2 0.9500 . ?
C37_2 H37_2 0.9500 . ?
C17A_2 C17B_2 1.52(2) . ?
C17A_2 H17A_2 0.9900 . ?
C17A_2 H17B_2 0.9900 . ?
C17B_2 C17C_2 1.57(2) . ?
C17B_2 H17C_2 0.9900 . ?
C17B_2 H17D_2 0.9900 . ?
C17C_2 C17D_2 1.508(17) . ?
C17C_2 H17E_2 0.9900 . ?
C17C_2 H17F_2 0.9900 . ?
C17D_2 C17E_2 1.50(3) . ?
C17D_2 H17G_2 0.9900 . ?
C17D_2 H17H_2 0.9900 . ?
C17E_2 C17F_2 1.50(3) . ?
C17E_2 H17I_2 0.9900 . ?
C17E_2 H17J_2 0.9900 . ?
C17F_2 H17K_2 0.9800 . ?
C17F_2 H17L_2 0.9800 . ?
C17F_2 H17M_2 0.9800 . ?
C1_3 C10_3 1.377(11) . ?
C1_3 C2_3 1.433(12) . ?
C1_3 C11_3 1.436(7) . ?
C2_3 C3_3 1.406(9) . ?
C2_3 C7_3 1.419(11) . ?
C3_3 N4_3 1.307(14) . ?
C3_3 H3_3 0.9500 . ?
N4_3 C5_3 1.355(13) . ?
C5_3 C6_3 1.358(12) . ?
C5_3 H5_3 0.9500 . ?
C6_3 C7_3 1.416(13) . ?
C6_3 H6_3 0.9500 . ?
C7_3 C8_3 1.423(13) . ?
C8_3 C9_3 1.352(16) . ?
C8_3 H8_3 0.9500 . ?
C9_3 C10_3 1.379(12) . ?
C9_3 H9_3 0.9500 . ?
C10_3 H10_3 0.9500 . ?
C11_3 C12_3 1.195(11) . ?
C12_3 C13_3 1.437(10) . ?
C13_3 C25_3 1.392(10) . ?
C13_3 C14_3 1.402(15) . ?
C14_3 C15_3 1.388(13) . ?
C14_3 H14_3 0.9500 . ?
C15_3 C16_3 1.391(12) . ?
C15_3 H15_3 0.9500 . ?
C16_3 N17_3 1.383(10) . ?
C16_3 C24_3 1.406(12) . ?
N17_3 C18_3 1.378(10) . ?
N17_3 C17A_3 1.476(14) . ?
C18_3 C19_3 1.390(12) . ?
C18_3 C23_3 1.416(12) . ?
C19_3 C20_3 1.382(13) . ?
C19_3 H19_3 0.9500 . ?
C20_3 C21_3 1.380(15) . ?
C20_3 H20_3 0.9500 . ?
C21_3 C22_3 1.388(11) . ?
C21_3 C26_3 1.429(11) . ?
C22_3 C23_3 1.382(12) . ?
C22_3 H22_3 0.9500 . ?
C23_3 C24_3 1.443(16) . ?
C24_3 C25_3 1.392(12) . ?
C25_3 H25_3 0.9500 . ?
C26_3 C27_3 1.182(11) . ?
C27_3 C28_3 1.433(7) . ?
C28_3 C37_3 1.368(11) . ?
C28_3 C29_3 1.427(12) . ?
C29_3 C30_3 1.414(10) . ?
C29_3 C34_3 1.427(12) . ?
C30_3 N31_3 1.323(15) . ?
C30_3 H30_3 0.9500 . ?
N31_3 C32_3 1.335(13) . ?
C32_3 C33_3 1.361(13) . ?
C32_3 H32_3 0.9500 . ?
C33_3 C34_3 1.412(14) . ?
C33_3 H33_3 0.9500 . ?
C34_3 C35_3 1.424(14) . ?
C35_3 C36_3 1.360(17) . ?
C35_3 H35_3 0.9500 . ?
C36_3 C37_3 1.382(13) . ?
C36_3 H36_3 0.9500 . ?
C37_3 H37_3 0.9500 . ?
C17A_3 C17B_3 1.56(2) . ?
C17A_3 H17A_3 0.9900 . ?
C17A_3 H17B_3 0.9900 . ?
C17B_3 C17C_3 1.47(3) . ?
C17B_3 H17C_3 0.9900 . ?
C17B_3 H17D_3 0.9900 . ?
C17C_3 C17D_3 1.474(18) . ?
C17C_3 H17E_3 0.9900 . ?
C17C_3 H17F_3 0.9900 . ?
C17D_3 C17E_3 1.48(3) . ?
C17D_3 H17G_3 0.9900 . ?
C17D_3 H17H_3 0.9900 . ?
C17E_3 C17F_3 1.59(4) . ?
C17E_3 H17I_3 0.9900 . ?
C17E_3 H17J_3 0.9900 . ?
C17F_3 H17K_3 0.9800 . ?
C17F_3 H17L_3 0.9800 . ?
C17F_3 H17M_3 0.9800 . ?
C1_4 C10_4 1.382(11) . ?
C1_4 C2_4 1.428(12) . ?
C1_4 C11_4 1.435(7) . ?
C2_4 C3_4 1.407(9) . ?
C2_4 C7_4 1.422(11) . ?
C3_4 N4_4 1.289(14) . ?
C3_4 H3_4 0.9500 . ?
N4_4 C5_4 1.352(13) . ?
C5_4 C6_4 1.350(12) . ?
C5_4 H5_4 0.9500 . ?
C6_4 C7_4 1.421(14) . ?
C6_4 H6_4 0.9500 . ?
C7_4 C8_4 1.424(13) . ?
C8_4 C9_4 1.357(16) . ?
C8_4 H8_4 0.9500 . ?
C9_4 C10_4 1.377(13) . ?
C9_4 H9_4 0.9500 . ?
C10_4 H10_4 0.9500 . ?
C11_4 C12_4 1.194(11) . ?
C12_4 C13_4 1.430(10) . ?
C13_4 C25_4 1.393(10) . ?
C13_4 C14_4 1.405(15) . ?
C14_4 C15_4 1.387(13) . ?
C14_4 H14_4 0.9500 . ?
C15_4 C16_4 1.390(12) . ?
C15_4 H15_4 0.9500 . ?
C16_4 N17_4 1.379(10) . ?
C16_4 C24_4 1.404(12) . ?
N17_4 C18_4 1.386(10) . ?
N17_4 C17A_4 1.473(14) . ?
C18_4 C19_4 1.388(12) . ?
C18_4 C23_4 1.409(12) . ?
C19_4 C20_4 1.370(13) . ?
C19_4 H19_4 0.9500 . ?
C20_4 C21_4 1.390(15) . ?
C20_4 H20_4 0.9500 . ?
C21_4 C22_4 1.395(10) . ?
C21_4 C26_4 1.442(10) . ?
C22_4 C23_4 1.400(11) . ?
C22_4 H22_4 0.9500 . ?
C23_4 C24_4 1.437(15) . ?
C24_4 C25_4 1.371(12) . ?
C25_4 H25_4 0.9500 . ?
C26_4 C27_4 1.190(11) . ?
C27_4 C28_4 1.436(7) . ?
C28_4 C37_4 1.381(11) . ?
C28_4 C29_4 1.427(12) . ?
C29_4 C30_4 1.409(9) . ?
C29_4 C34_4 1.427(11) . ?
C30_4 N31_4 1.324(14) . ?
C30_4 H30_4 0.9500 . ?
N31_4 C32_4 1.326(13) . ?
C32_4 C33_4 1.356(12) . ?
C32_4 H32_4 0.9500 . ?
C33_4 C34_4 1.411(13) . ?
C33_4 H33_4 0.9500 . ?
C34_4 C35_4 1.403(13) . ?
C35_4 C36_4 1.364(16) . ?
C35_4 H35_4 0.9500 . ?
C36_4 C37_4 1.392(12) . ?
C36_4 H36_4 0.9500 . ?
C37_4 H37_4 0.9500 . ?
C17A_4 C17B_4 1.54(2) . ?
C17A_4 H17A_4 0.9900 . ?
C17A_4 H17B_4 0.9900 . ?
C17B_4 C17C_4 1.49(3) . ?
C17B_4 H17C_4 0.9900 . ?
C17B_4 H17D_4 0.9900 . ?
C17C_4 C17D_4 1.498(18) . ?
C17C_4 H17E_4 0.9900 . ?
C17C_4 H17F_4 0.9900 . ?
C17D_4 C17E_4 1.49(3) . ?
C17D_4 H17G_4 0.9900 . ?
C17D_4 H17H_4 0.9900 . ?
C17E_4 C17F_4 1.60(4) . ?
C17E_4 H17I_4 0.9900 . ?
C17E_4 H17J_4 0.9900 . ?
C17F_4 H17K_4 0.9800 . ?
C17F_4 H17L_4 0.9800 . ?
C17F_4 H17M_4 0.9800 . ?
Re1_5 O1_5 1.67(2) . ?
Re1_5 O3_5 1.67(2) . ?
Re1_5 O4_5 1.69(2) . ?
Re1_5 O2_5 1.71(2) . ?
Re1_6 O3_6 1.69(2) . ?
Re1_6 O1_6 1.69(2) . ?
Re1_6 O2_6 1.70(2) . ?
Re1_6 O4_6 1.75(2) . ?
Re1_7 O3_7 1.57(2) . ?
Re1_7 O4_7 1.66(2) . ?
Re1_7 O2_7 1.67(2) . ?
Re1_7 O1_7 1.68(2) . ?
O1_9 N1_9 1.29(3) . ?
N1_9 O3_9 1.34(3) . ?
N1_9 O2_9 1.50(3) . ?
